data_1571819
loop_
_publ_author_name
'Carroll, Robert C.'
'Coles, Simon J.'

_publ_section_title
;
 Statistical optimization of guest uptake in crystalline sponges: grading
 structural outcomes.
;
_journal_coeditor_code LT5068
_journal_issue 4
_journal_name_full IUCrJ
_journal_paper_doi 10.1107/S2052252524004871
_journal_volume 11
_journal_year 2024
_chemical_formula_moiety 'C115.572 H79.804 I18 N36 O1.514 Zn9'
_chemical_formula_sum 'C115.57 H79.8 I18 N36 O1.52 Zn9'
_chemical_formula_weight 4869.59
_chemical_name_systematic
;
(2',6'-dimethoxy-[1,1'-biphenyl]-2-yl)methanol (absorbed in crystalline sponge)
;
_space_group_crystal_system monoclinic
_space_group_IT_number 15
_space_group_name_Hall '-C 2yc'
_space_group_name_H-M_alt 'C 1 2/c 1'
_atom_sites_solution_hydrogens geom
_atom_sites_solution_primary dual
_audit_creation_date 2024-02-07
_audit_creation_method
;
Olex2 1.5-alpha
(compiled 2024.01.24 svn.r2f8d729c for OlexSys, GUI svn.r6923)
;
_cell_angle_alpha 90
_cell_angle_beta 99.709(11)
_cell_angle_gamma 90
_cell_formula_units_Z 8
_cell_length_a 78.549(10)
_cell_length_b 14.9682(8)
_cell_length_c 41.688(3)
_cell_measurement_reflns_used 5081
_cell_measurement_temperature 100(2)
_cell_measurement_theta_max 70.1420
_cell_measurement_theta_min 2.2990
_cell_volume 48312(8)
_computing_cell_refinement 'CrysAlisPro 1.171.41.89a (Rigaku OD, 2020)'
_computing_data_collection 'CrysAlisPro 1.171.41.89a (Rigaku OD, 2020)'
_computing_data_reduction 'CrysAlisPro 1.171.41.89a (Rigaku OD, 2020)'
_computing_molecular_graphics 'Olex2 1.5-alpha (Dolomanov et al., 2009)'
_computing_publication_material 'Olex2 1.5-alpha (Dolomanov et al., 2009)'
_computing_structure_refinement 'SHELXL 2016/6 (Sheldrick, 2015)'
_computing_structure_solution 'SHELXT 2014/5 (Sheldrick, 2014)'
_diffrn_ambient_temperature 100(2)
_diffrn_detector 'hybrid pixel array detector'
_diffrn_detector_area_resol_mean 10
_diffrn_detector_dtime 0.000
_diffrn_detector_type 'Rigaku, HyPix 6000HE'
_diffrn_measured_fraction_theta_full 0.991
_diffrn_measured_fraction_theta_max 0.990
_diffrn_measurement_details
;
List of Runs (angles in degrees, time in seconds):

  # Type    Start    End  Width  t~exp~   \w     \q     \k     \f   Frames
--------------------------------------------------------------------------
  1  \w   -148.00-103.90   0.15    3.00    -- -103.00-112.00-124.00  294
  2  \w    -95.00 -56.00   0.15    3.00    -- -103.00 112.00 -31.00  260
  3  \w    -67.00 -31.00   0.15    3.00    -- -103.00  61.00-180.00  240
  4  \w   -171.00 -90.00   0.15    3.00    -- -103.00 -45.00  60.00  540
  5  \w   -173.00 -90.95   0.15    3.00    -- -103.00 -15.00 -60.00  547
  6  \w    -64.00 -34.90   0.15    3.00    -- -103.00  61.00 120.00  194
  7  \w    -55.00 -30.85   0.15    3.00    -- -103.00  61.00 150.00  161
  8  \w     90.00 156.00   0.15    3.00    --  101.75 112.00 -31.00  440
  9  \w     44.00  69.05   0.15    3.00    --  101.75-112.00-124.00  167
 10  \w     30.00 110.10   0.15    3.00    --  101.75-125.00-150.00  534
 11  \w     42.00  74.10   0.15    3.00    --  101.75 -61.00 -90.00  214
 12  \w     91.00 148.15   0.15    3.00    --  101.75  45.00-120.00  381
 13  \w     31.00  74.05   0.15    3.00    --  101.75 -61.00-120.00  287
 14  \w     33.00  96.00   0.15    3.00    --  101.75 -77.00-120.00  420
 15  \w     30.00  99.00   0.15    3.00    --  101.75 -94.00-120.00  460
 16  \w    -47.00 -21.95   0.15    0.75    --  -45.99 112.00 -31.00  167
 17  \w     43.00  79.00   0.15    0.75    --   45.99-112.00-124.00  240
 18  \w    -19.00  28.10   0.15    0.75    --  -45.99  19.00 -30.00  314
 19  \w    -19.00  22.10   0.15    0.75    --  -45.99  19.00-150.00  274
 20  \w    -12.00  20.10   0.15    0.75    --  -45.99  19.00 -90.00  214
 21  \w    -19.00  18.05   0.15    0.75    --  -45.99  19.00 120.00  247
 22  \w     24.00 110.10   0.15    0.75    --   45.99  77.00 -30.00  574
;
_diffrn_measurement_device 'four-circle diffractometer'
_diffrn_measurement_device_details 'Rigaku Oxford Difffraction, UG2 \k goniometer'
_diffrn_measurement_device_type
; Rigaku 007HF equipped with Varimax confocal mirrors and a UG2 goniometer 
and HyPix 6000HE detector
;
_diffrn_measurement_method 'profile data from \w-scans'
_diffrn_measurement_specimen_support 'MiTeGen loops'
_diffrn_orient_matrix_type 'CrysAlisPro convention (1999,Acta A55,543-557)'
_diffrn_orient_matrix_UB_11 -0.0135220000
_diffrn_orient_matrix_UB_12 -0.0042732000
_diffrn_orient_matrix_UB_13 0.0227980000
_diffrn_orient_matrix_UB_21 -0.0144681000
_diffrn_orient_matrix_UB_22 0.0191971000
_diffrn_orient_matrix_UB_23 -0.0290458000
_diffrn_orient_matrix_UB_31 -0.0020766000
_diffrn_orient_matrix_UB_32 -0.1010538000
_diffrn_orient_matrix_UB_33 -0.0063626000
_diffrn_radiation_collimation 0.3
_diffrn_radiation_monochromator 'Varimax focusing mirrors'
_diffrn_radiation_probe x-ray
_diffrn_radiation_type 'Cu K\a'
_diffrn_radiation_wavelength 1.54184
_diffrn_radiation_xray_symbol K-L~3~
_diffrn_reflns_av_R_equivalents 0.0928
_diffrn_reflns_av_unetI/netI 0.0478
_diffrn_reflns_Laue_measured_fraction_full 0.991
_diffrn_reflns_Laue_measured_fraction_max 0.990
_diffrn_reflns_limit_h_max 94
_diffrn_reflns_limit_h_min -93
_diffrn_reflns_limit_k_max 14
_diffrn_reflns_limit_k_min -17
_diffrn_reflns_limit_l_max 41
_diffrn_reflns_limit_l_min -50
_diffrn_reflns_number 146635
_diffrn_reflns_point_group_measured_fraction_full 0.991
_diffrn_reflns_point_group_measured_fraction_max 0.990
_diffrn_reflns_theta_full 67.684
_diffrn_reflns_theta_max 68.251
_diffrn_reflns_theta_min 2.283
_diffrn_source 'Rotating anode'
_diffrn_source_current 30.0
_diffrn_source_power 1.2
_diffrn_source_target Cu
_diffrn_source_type 'Rigaku 007 HF'
_diffrn_source_voltage 40.0
_exptl_absorpt_coefficient_mu 19.313
_exptl_absorpt_correction_T_max 0.274
_exptl_absorpt_correction_T_min 0.043
_exptl_absorpt_correction_type analytical
_exptl_absorpt_process_details
;
CrysAlisPro 1.171.41.89a (Rigaku Oxford Diffraction, 2020)
Analytical numeric absorption correction using a multifaceted crystal
model based on expressions derived by R.C. Clark & J.S. Reid.
(Clark, R. C. & Reid, J. S. (1995). Acta Cryst. A51, 887-897)
Empirical absorption correction using spherical harmonics,
implemented in SCALE3 ABSPACK scaling algorithm.
;
_exptl_crystal_colour 'light yellow'
_exptl_crystal_colour_modifier light
_exptl_crystal_colour_primary yellow
_exptl_crystal_density_diffrn 1.339
_exptl_crystal_description block
_exptl_crystal_F_000 18091
_exptl_crystal_size_max 0.26
_exptl_crystal_size_mid 0.23
_exptl_crystal_size_min 0.11
_refine_diff_density_max 1.566
_refine_diff_density_min -1.106
_refine_diff_density_rms 0.267
_refine_ls_extinction_method none
_refine_ls_goodness_of_fit_ref 1.035
_refine_ls_hydrogen_treatment constr
_refine_ls_matrix_type full
_refine_ls_number_parameters 1877
_refine_ls_number_reflns 43775
_refine_ls_number_restraints 958
_refine_ls_restrained_S_all 1.030
_refine_ls_R_factor_all 0.2071
_refine_ls_R_factor_gt 0.1738
_refine_ls_shift/su_max 0.004
_refine_ls_shift/su_mean 0.000
_refine_ls_structure_factor_coef Fsqd
_refine_ls_weighting_details 'w=1/[\s^2^(Fo^2^)+(0.2254P)^2^+2478.5000P] where P=(Fo^2^+2Fc^2^)/3'
_refine_ls_weighting_scheme calc
_refine_ls_wR_factor_gt 0.4738
_refine_ls_wR_factor_ref 0.5004
_reflns_Friedel_coverage 0.000
_reflns_number_gt 29042
_reflns_number_total 43775
_reflns_threshold_expression 'I > 2\s(I)'
_cod_data_source_file lt5068.cif
_cod_data_source_block 4_1_24a
_cod_original_formula_sum 'C115.57 H79.80 I18 N36 O1.52 Zn9'
_cod_database_code 1571819
_shelx_shelxl_version_number 2016/6
_chemical_oxdiff_formula '(Zn3 I6 N12 H24 C36) (C15 H16 O3)2 (C6 H12)2'
_chemical_oxdiff_usercomment JP-9300-04
_shelx_space_group_comment
;
The symmetry employed for this shelxl refinement is uniquely defined
by the following loop, which should always be used as a source of
symmetry information in preference to the above space-group names.
They are only intended as comments.
;
_shelx_estimated_absorpt_t_max 0.225
_shelx_estimated_absorpt_t_min 0.082
_reflns_odcompleteness_completeness 98.66
_reflns_odcompleteness_iscentric 1
_reflns_odcompleteness_theta 68.13
_olex2_refinement_description
;
1. Fixed Uiso
 At 1.2 times of:
  All C(H) groups, All C(H,H) groups
 At 1.5 times of:
  All C(H,H,H) groups, All O(H) groups
2. Restrained distances
 C2A-C1A = C3A-C2A = C4A-C3A = C5A-C4A = C6A-C5A = C6A-C1A
 1.39 with sigma of 0.02
 O2A-C14A = O1A-C13A = O3A-C15A
 1.43 with sigma of 0.02
 C1A-C3A = C2A-C4A = C3A-C5A = C4A-C6A = C5A-C1A = C6A-C2A
 2.4 with sigma of 0.04
 C8A-C14A
 2.4 with sigma of 0.04
 C8A-C7A \\sim C9A-C8A \\sim C9A-C10A \\sim C11A-C10A \\sim C12A-C11A \\sim
C7A-C12A
 with sigma of 0.02
 C7A-C9A \\sim C8A-C10A \\sim C9A-C11A \\sim C10A-C12A \\sim C12A-C8A
 with sigma of 0.04
 I416-Zn48 \\sim I316-Zn38
 with sigma of 0.02
 C7A-C4A \\sim C5A-C13A
 with sigma of 0.02
 O3A-C12A \\sim O2A-C8A
 with sigma of 0.02
 Zn35-N318 \\sim Zn45-N318
 with sigma of 0.02
 Zn39-N331 \\sim Zn49-N331
 with sigma of 0.02
 I309-N318 \\sim I409-N318
 with sigma of 0.04
 I415-Zn48 \\sim I315-Zn38
 with sigma of 0.02
 I310-N318 \\sim I410-N318
 with sigma of 0.04
 I317-N331 \\sim I417-N331
 with sigma of 0.04
 I318-N331 \\sim I418-N331
 with sigma of 0.04
 Zn48-N329 \\sim Zn38-N329
 with sigma of 0.02
 I416-I415 \\sim I316-I315
 with sigma of 0.04
 I416-N329 \\sim I316-N329
 with sigma of 0.04
 I415-N329 \\sim I315-N329
 with sigma of 0.04
 I309-Zn35 \\sim I409-Zn45
 with sigma of 0.02
 I310-Zn35 \\sim I410-Zn45
 with sigma of 0.02
 Zn35-N319 \\sim Zn45-N319
 with sigma of 0.02
 I309-I310 \\sim I409-I410
 with sigma of 0.04
 I309-N319 \\sim I409-N319
 with sigma of 0.04
 I310-N319 \\sim I410-N319
 with sigma of 0.04
 I306-Zn33 \\sim I406-Zn43
 with sigma of 0.02
 I305-Zn33 \\sim I405-Zn43
 with sigma of 0.02
 Zn33-N311 \\sim Zn43-N311
 with sigma of 0.02
 I306-I305 \\sim I406-I405
 with sigma of 0.04
 I306-N311 \\sim I406-N311
 with sigma of 0.04
 I305-N311 \\sim I405-N311
 with sigma of 0.04
 I302-Zn31 \\sim I402-Zn41
 with sigma of 0.02
 I301-Zn31 \\sim I401-Zn41
 with sigma of 0.02
 I302-I301 \\sim I402-I401
 with sigma of 0.04
 I413-Zn47 \\sim I313-Zn37
 with sigma of 0.02
 I414-Zn47 \\sim I314-Zn37
 with sigma of 0.02
 Zn47-N324 \\sim Zn37-N324
 with sigma of 0.02
 Zn47-N325 \\sim Zn37-N325
 with sigma of 0.02
 I413-I414 \\sim I313-I314
 with sigma of 0.04
 I413-N324 \\sim I313-N324
 with sigma of 0.04
 I413-N325 \\sim I313-N325
 with sigma of 0.04
 I414-N324 \\sim I314-N324
 with sigma of 0.04
 I414-N325 \\sim I314-N325
 with sigma of 0.04
 I303-Zn32 \\sim I403-Zn42
 with sigma of 0.02
 I304-Zn32 \\sim I404-Zn42
 with sigma of 0.02
 Zn32-N306 \\sim Zn42-N306
 with sigma of 0.02
 Zn32-N307 \\sim Zn42-N307
 with sigma of 0.02
 I303-I304 \\sim I403-I404
 with sigma of 0.04
 I303-N306 \\sim I403-N306
 with sigma of 0.04
 I303-N307 \\sim I403-N307
 with sigma of 0.04
 I304-N306 \\sim I404-N306
 with sigma of 0.04
 I304-N307 \\sim I404-N307
 with sigma of 0.04
 I312-Zn36 \\sim I412-Zn46
 with sigma of 0.02
 I311-Zn36 \\sim I411-Zn46
 with sigma of 0.02
 Zn36-N323 \\sim Zn46-N323
 with sigma of 0.02
 I312-I311 \\sim I412-I411
 with sigma of 0.04
 I312-N323 \\sim I412-N323
 with sigma of 0.04
 I311-N323 \\sim I411-N323
 with sigma of 0.04
 N312-Zn34 \\sim N312-Zn44
 with sigma of 0.02
 N313-Zn34 \\sim N313-Zn44
 with sigma of 0.02
 I308-Zn34 \\sim I408-Zn44
 with sigma of 0.02
 Zn34-I307 \\sim Zn44-I407
 with sigma of 0.02
 N312-I308 \\sim N312-I408
 with sigma of 0.04
 N312-I307 \\sim N312-I407
 with sigma of 0.04
 N313-I308 \\sim N313-I408
 with sigma of 0.04
 N313-I307 \\sim N313-I407
 with sigma of 0.04
 I308-I307 \\sim I408-I407
 with sigma of 0.04
 I308-Zn34 \\sim I508-Zn54
 with sigma of 0.02
 I307-Zn34 \\sim I507-Zn54
 with sigma of 0.02
 I317-Zn39 \\sim I417-Zn49
 with sigma of 0.02
 I318-Zn39 \\sim I418-Zn49
 with sigma of 0.02
 Zn39-N330 \\sim Zn49-N330
 with sigma of 0.02
 I317-I318 \\sim I417-I418
 with sigma of 0.04
 I317-N330 \\sim I417-N330
 with sigma of 0.04
 I318-N330 \\sim I418-N330
 with sigma of 0.04
 I518-Zn59 \\sim I418-Zn49
 with sigma of 0.02
 I517-Zn59 \\sim I417-Zn49
 with sigma of 0.02
 N325-C373 \\sim N325-C473
 with sigma of 0.02
 N325-C377 \\sim N325-C477
 with sigma of 0.02
 C375-C374 \\sim C375-C474
 with sigma of 0.02
 C375-C376 \\sim C375-C476
 with sigma of 0.02
 C374-C373 \\sim C474-C473
 with sigma of 0.02
 C376-C377 \\sim C476-C477
 with sigma of 0.02
 N325-C374 \\sim N325-C474
 with sigma of 0.04
 N325-C376 \\sim N325-C476
 with sigma of 0.04
 C375-C373 \\sim C375-C473
 with sigma of 0.04
 C375-C377 \\sim C375-C477
 with sigma of 0.04
 Zn33-N311 \\sim Zn33-N411
 with sigma of 0.02
 N311-C329 \\sim N411-C429
 with sigma of 0.02
 N311-C330 \\sim N411-C430
 with sigma of 0.02
 N311-Zn43 \\sim N411-Zn43
 with sigma of 0.02
 C327-C325 \\sim C427-C325
 with sigma of 0.02
 C327-C328 \\sim C427-C428
 with sigma of 0.02
 C327-C331 \\sim C427-C431
 with sigma of 0.02
 C329-C328 \\sim C429-C428
 with sigma of 0.02
 C331-C330 \\sim C431-C430
 with sigma of 0.02
 Zn33-C329 \\sim Zn33-C429
 with sigma of 0.04
 Zn33-C330 \\sim Zn33-C430
 with sigma of 0.04
 N311-C328 \\sim N411-C428
 with sigma of 0.04
 N311-C331 \\sim N411-C431
 with sigma of 0.04
 C327-C329 \\sim C427-C429
 with sigma of 0.04
 C327-C330 \\sim C427-C430
 with sigma of 0.04
 C325-C328 \\sim C325-C428
 with sigma of 0.04
 C325-C331 \\sim C325-C431
 with sigma of 0.04
 C329-C330 \\sim C429-C430
 with sigma of 0.04
 C329-Zn43 \\sim C429-Zn43
 with sigma of 0.04
 C328-C331 \\sim C428-C431
 with sigma of 0.04
 C330-Zn43 \\sim C430-Zn43
 with sigma of 0.04
3. Restrained planarity
 C7A, C8A, C9A, C10A, C11A, C12A
 with sigma of 0.1
4. Uiso/Uaniso restraints and constraints
C4A \\sim O3A \\sim C12A \\sim C15A \\sim C11A \\sim C7A \\sim C10A \\sim C8A
\\sim C9A \\sim C5A \\sim C3A \\sim O2A \\sim C6A \\sim C13A \\sim C2A \\sim
C14A \\sim C1A \\sim O1A: within 2A with sigma of 0.04 and sigma for terminal
atoms of 0.08 within 2A
N318 \\sim C352 \\sim C353 \\sim C354 \\sim C350 \\sim C351: within 2A with
sigma of 0.04 and sigma for terminal atoms of 0.08 within 2A
I310 \\sim I410 \\sim Zn45 \\sim Zn35 \\sim I409 \\sim I309: within 2A with
sigma of 0.04 and sigma for terminal atoms of 0.08 within 2A
I312 \\sim I412 \\sim Zn36 \\sim Zn46 \\sim I311 \\sim I411: within 2A with
sigma of 0.04 and sigma for terminal atoms of 0.08 within 2A
C323 \\sim N307 \\sim C319 \\sim C320 \\sim C321 \\sim C322: within 2A with
sigma of 0.04 and sigma for terminal atoms of 0.08 within 2A
C403 \\sim C399 \\sim C400 \\sim C401 \\sim N335 \\sim C402: within 2A with
sigma of 0.04 and sigma for terminal atoms of 0.08 within 2A
C393 \\sim C395 \\sim C394 \\sim C392 \\sim C391 \\sim N331: within 2A with
sigma of 0.04 and sigma for terminal atoms of 0.08 within 2A
C309 \\sim C310 \\sim C311 \\sim N305 \\sim C312 \\sim C313: within 2A with
sigma of 0.04 and sigma for terminal atoms of 0.08 within 2A
N323 \\sim C363 \\sim C364 \\sim C367 \\sim C365 \\sim C366: within 2A with
sigma of 0.04 and sigma for terminal atoms of 0.08 within 2A
Uanis(I309) = Uanis(I409)
Uanis(Zn45) = Uanis(Zn35)
Uanis(Zn44) = Uanis(Zn34)
Uanis(Zn33) = Uanis(Zn43)
Uanis(Zn48) = Uanis(Zn38)
Uanis(I415) = Uanis(I315)
Uanis(N311) = Uanis(C327) = Uanis(C329) = Uanis(C328) = Uanis(C331) =
Uanis(C330) = Uanis(C430) = Uanis(C429) = Uanis(C431) = Uanis(C428) =
Uanis(C427) = Uanis(N411)
Uanis(C374) = Uanis(C376) = Uanis(C373) = Uanis(C377) = Uanis(C473) =
Uanis(C474) = Uanis(C476) = Uanis(C477)
5. Rigid body (RIGU) restrains
 C4A, O3A, C12A, C15A, C11A, C7A, C10A, C8A, C9A, C5A, C3A, O2A, C6A, C13A,
 C2A, C14A, C1A, O1A
 with sigma for 1-2 distances of 0.004 and sigma for 1-3 distances of 0.004
 N318, C352, C353, C354, C350, C351
 with sigma for 1-2 distances of 0.004 and sigma for 1-3 distances of 0.004
 C323, N307, C319, C320, C321, C322
 with sigma for 1-2 distances of 0.004 and sigma for 1-3 distances of 0.004
 N335, C402, C399, C401, C403, C400
 with sigma for 1-2 distances of 0.004 and sigma for 1-3 distances of 0.004
 N331, C393, C395, C394, C392, C391
 with sigma for 1-2 distances of 0.004 and sigma for 1-3 distances of 0.004
 C309, C310, C311, N305, C312, C313
 with sigma for 1-2 distances of 0.004 and sigma for 1-3 distances of 0.004
 N323, C364, C367, C365, C366, C363
 with sigma for 1-2 distances of 0.004 and sigma for 1-3 distances of 0.004
 C345, C349, C346, N317, C347, C348
 with sigma for 1-2 distances of 0.004 and sigma for 1-3 distances of 0.004
 N312, C336, C335, C333, C332, C334
 with sigma for 1-2 distances of 0.004 and sigma for 1-3 distances of 0.004
 I317, I417, Zn49, Zn39, I418, I318
 with sigma for 1-2 distances of 0.004 and sigma for 1-3 distances of 0.004
6. Others
 Sof(I409)=Sof(Zn45)=Sof(I410)=1-FVAR(1)
 Sof(I309)=Sof(I310)=Sof(Zn35)=FVAR(1)
 Sof(I406)=Sof(Zn43)=Sof(I405)=1-FVAR(2)
 Sof(I306)=Sof(I305)=Sof(Zn33)=FVAR(2)
 Sof(I402)=Sof(Zn41)=Sof(I401)=1-FVAR(3)
 Sof(I302)=Sof(I301)=Sof(Zn31)=Sof(H402)=FVAR(3)
 Sof(I314)=Sof(Zn37)=Sof(I313)=1-FVAR(4)
 Sof(I413)=Sof(I414)=Sof(Zn47)=FVAR(4)
 Sof(I404)=Sof(Zn42)=Sof(I403)=1-FVAR(5)
 Sof(I303)=Sof(I304)=Sof(Zn32)=FVAR(5)
 Sof(Zn46)=Sof(I412)=Sof(I411)=1-FVAR(6)
 Sof(I312)=Sof(I311)=Sof(Zn36)=FVAR(6)
 Sof(C473)=Sof(H473)=Sof(C474)=Sof(H474)=Sof(C476)=Sof(H476)=Sof(C477)=
 Sof(H477)=1-FVAR(7)
 Sof(C374)=Sof(H374)=Sof(C376)=Sof(H376)=Sof(C373)=Sof(H373)=Sof(C377)=
 Sof(H377)=FVAR(7)
 Fixed Sof: I416(0.21481) I415(0.21481) I317(0.44815) I318(0.44815)
 Zn48(0.21481) Zn39(0.44815) N311(0.71541) C327(0.71541) C329(0.71541)
 H329(0.71541) C328(0.71541) H328(0.71541) C331(0.71541) H331(0.71541)
 C330(0.71541) H330(0.71541) I316(0.78519) Zn38(0.78519) I315(0.78519)
 I308(0.42339) Zn34(0.42339) I307(0.42339) I408(0.53218) Zn44(0.53218)
 I407(0.53218) I508(0.04442) I507(0.04442) Zn54(0.04442) I417(0.51162)
 Zn49(0.51162) I418(0.51162) I517(0.04023) Zn59(0.04023) I518(0.04023)
 O3A(0.5048) C1A(0.5048) H1A(0.5048) O1A(0.5048) H1AA(0.5048) O2A(0.5048)
 C5A(0.5048) C12A(0.5048) C4A(0.5048) C6A(0.5048) H6A(0.5048) C8A(0.5048)
 C11A(0.5048) H11A(0.5048) C9A(0.5048) H9A(0.5048) C14A(0.5048) H14A(0.5048)
 H14B(0.5048) H14C(0.5048) C2A(0.5048) H2A(0.5048) C15A(0.5048) H15A(0.5048)
 H15B(0.5048) H15C(0.5048) C7A(0.5048) C13A(0.5048) H13A(0.5048) H13B(0.5048)
 C430(0.28459) H430(0.28459) C429(0.28459) H429(0.28459) C431(0.28459)
 H431(0.28459) C428(0.28459) H428(0.28459) C427(0.28459) N411(0.28459)
 C3A(0.5048) H3A(0.5048) C10A(0.5048) H10A(0.5048)
 Fixed Uiso: I508(0.08) I507(0.08) Zn54(0.08) I517(0.08) Zn59(0.08) I518(0.08)
7.a Secondary CH2 refined with riding coordinates:
 C13A(H13A,H13B)
7.b Aromatic/amide H refined with riding coordinates:
 C385(H385), C310(H310), C311(H311), C312(H312), C313(H313), C395(H395),
 C402(H402), C404(H404), C384(H384), C405(H405), C317(H317), C382(H382),
 C329(H329), C353(H353), C355(H355), C328(H328), C389(H389), C364(H364),
 C401(H401), C320(H320), C354(H354), C368(H368), C318(H318), C403(H403),
 C356(H356), C390(H390), C358(H358), C407(H407), C323(H323), C359(H359),
 C400(H400), C336(H336), C372(H372), C394(H394), C335(H335), C314(H314),
 C337(H337), C319(H319), C383(H383), C366(H366), C374(H374), C315(H315),
 C408(H408), C322(H322), C331(H331), C392(H392), C340(H340), C333(H333),
 C367(H367), C376(H376), C332(H332), C391(H391), C369(H369), C373(H373),
 C371(H371), C338(H338), C377(H377), C341(H341), C330(H330), C387(H387),
 C386(H386), C305(H305), C304(H304), C302(H302), C301(H301), C349(H349),
 C346(H346), C347(H347), C365(H365), C348(H348), C1A(H1A), C6A(H6A), C11A(H11A),
  C9A(H9A), C2A(H2A), C473(H473), C474(H474), C476(H476), C477(H477),
 C350(H350), C351(H351), C430(H430), C429(H429), C431(H431), C428(H428),
 C3A(H3A), C10A(H10A)
7.c Fitted hexagon refined as free rotating group:
 C309(C310,C311,N305,C312,C313), N301(C305,C304,C303,C302,C301)
7.d Tetrahedral OH refined with riding coordinates:
 O1A(H1AA)
7.e Idealised Me refined with everything fixed:
 C14A(H14A,H14B,H14C), C15A(H15A,H15B,H15C)
;
_olex2_date_sample_data_collection 2022-01-25
_olex2_date_sample_submission 2022-01-25
_olex2_submission_original_sample_id 4_1_24a
_olex2_submission_special_instructions 'No special instructions were received'
_oxdiff_exptl_absorpt_empirical_details
;
Empirical correction (ABSPACK) includes:
- Absorption correction using spherical harmonics
- Frame scaling
- Detector area scaling
- B-factor correction
;
_oxdiff_exptl_absorpt_empirical_full_max 4.047
_oxdiff_exptl_absorpt_empirical_full_min 0.169

loop_
_space_group_symop_operation_xyz
'x, y, z'
'-x, y, -z+1/2'
'x+1/2, y+1/2, z'
'-x+1/2, y+1/2, -z+1/2'
'-x, -y, -z'
'x, -y, z-1/2'
'-x+1/2, -y+1/2, -z'
'x+1/2, -y+1/2, z-1/2'

loop_
_atom_site_label
_atom_site_type_symbol
_atom_site_fract_x
_atom_site_fract_y
_atom_site_fract_z
_atom_site_U_iso_or_equiv
_atom_site_adp_type
_atom_site_occupancy
_atom_site_site_symmetry_order
_atom_site_calc_flag
_atom_site_refinement_flags_posn
_atom_site_refinement_flags_adp
_atom_site_refinement_flags_occupancy
_atom_site_disorder_assembly
_atom_site_disorder_group
I303 I 0.41422(7) -0.4965(3) 0.74128(15) 0.075(2) Uani 0.51(2) 1 d D . P A 1
I416 I 0.04800(10) 1.3832(8) 0.2129(3) 0.059(2) Uani 0.2148 1 d D . P B 1
I415 I 0.0961(3) 1.4854(10) 0.2643(5) 0.1178(15) Uani 0.2148 1 d D . P B 1
I306 I 0.37874(9) -0.3998(5) 0.40042(17) 0.0909(17) Uani 0.533(16) 1 d D . P C 1
I304 I 0.36529(7) -0.3442(6) 0.74383(19) 0.087(2) Uani 0.51(2) 1 d D . P A 1
I309 I 0.24669(7) 0.01909(15) 0.39631(7) 0.1218(14) Uani 0.845(8) 1 d D U P D 1
I413 I 0.22626(16) 0.9679(9) 0.2747(3) 0.120(4) Uiso 0.184(6) 1 d D . P E 1
I317 I 0.0798(2) 0.5110(4) 0.05472(18) 0.255(9) Uani 0.4481 1 d D . P F 1
I305 I 0.43317(10) -0.5021(3) 0.43220(16) 0.1004(19) Uani 0.533(16) 1 d D . P C 1
I310 I 0.19792(4) 0.1670(3) 0.40513(8) 0.1245(13) Uani 0.845(8) 1 d D U P D 1
I414 I 0.22948(16) 0.9406(10) 0.1694(4) 0.123(5) Uiso 0.184(6) 1 d D . P E 1
I312 I 0.21794(6) 0.1062(2) 0.05810(6) 0.1279(13) Uani 0.824(6) 1 d D U P G 1
I318 I 0.03270(14) 0.6663(10) 0.06752(18) 0.220(8) Uani 0.4481 1 d D . P F 1
I302 I 0.55939(4) -0.03782(14) 0.84116(8) 0.1060(10) Uani 0.727(5) 1 d D . P H 1
I301 I 0.55920(4) -0.03355(15) 0.94603(7) 0.1055(11) Uani 0.727(5) 1 d D . P H 1
I311 I 0.27216(7) 0.02023(19) 0.10059(9) 0.1487(17) Uani 0.824(6) 1 d D U P G 1
Zn48 Zn 0.0768(3) 1.3533(18) 0.2457(8) 0.0932(13) Uani 0.2148 1 d D . P B 1
Zn32 Zn 0.39682(10) -0.3534(5) 0.7381(2) 0.066(3) Uani 0.51(2) 1 d D . P A 1
Zn39 Zn 0.06350(17) 0.6566(7) 0.0574(2) 0.148(7) Uani 0.4481 1 d D . P F 1
Zn33 Zn 0.40938(14) -0.3841(8) 0.4261(3) 0.0874(19) Uani 0.533(16) 1 d D . P C 1
Zn35 Zn 0.22895(7) 0.1606(3) 0.39549(10) 0.0926(13) Uani 0.845(8) 1 d D U P D 1
Zn36 Zn 0.24827(9) 0.1333(3) 0.08643(11) 0.0995(17) Uani 0.824(6) 1 d D U P G 1
Zn47 Zn 0.2171(2) 0.8963(10) 0.2200(4) 0.097(7) Uiso 0.184(6) 1 d D . P E 1
Zn31 Zn 0.54762(6) -0.0951(2) 0.89016(13) 0.0815(13) Uani 0.727(5) 1 d D . P H 1
N327 N 0.1307(3) 1.0259(10) 0.1914(3) 0.067(4) Uani 1 1 d . . . . .
N303 N 0.4602(3) 0.0348(11) 0.8711(4) 0.086(6) Uani 1 1 d . . . . .
N334 N 0.0583(3) 0.9425(9) -0.1337(3) 0.073(5) Uani 1 1 d . . . . .
N322 N 0.2278(3) 0.4312(11) 0.2024(4) 0.075(5) Uani 1 1 d . . . . .
N332 N 0.0644(3) 0.8108(9) -0.1028(4) 0.082(6) Uani 1 1 d . . . . .
N333 N 0.0565(2) 0.9426(9) -0.0769(3) 0.069(5) Uani 1 1 d . . . . .
N308 N 0.3946(3) -0.0716(10) 0.6011(3) 0.083(6) Uani 1 1 d . . . . .
N312 N 0.3877(3) 0.2427(12) 0.5540(6) 0.092(5) Uani 1 1 d D . . . .
N304 N 0.4324(3) -0.0156(10) 0.8466(4) 0.082(5) Uani 1 1 d . . . . .
N329 N 0.0896(3) 1.2570(12) 0.2227(5) 0.087(6) Uani 1 1 d D . . . .
N326 N 0.1277(3) 0.8980(12) 0.1590(4) 0.082(5) Uani 1 1 d . . . . .
C379 C 0.1142(3) 1.0357(10) 0.1854(4) 0.067(6) Uani 1 1 d . . . . .
N302 N 0.4579(3) -0.0951(12) 0.8403(4) 0.087(6) Uani 1 1 d . . . . .
N309 N 0.4015(3) -0.2082(11) 0.5788(4) 0.092(6) Uani 1 1 d . . . . .
N314 N 0.2933(3) 0.3916(14) 0.4984(5) 0.090(6) Uani 1 1 d . . . . .
N330 N 0.0793(3) 0.7373(12) 0.0904(4) 0.084(5) Uani 1 1 d D . . . .
N324 N 0.2204(3) 0.7589(11) 0.2134(5) 0.086(5) Uani 1 1 d D . . . .
N321 N 0.2325(3) 0.3071(11) 0.2369(4) 0.080(5) Uani 1 1 d . . . . .
N331 N 0.0647(3) 0.7202(11) 0.0135(4) 0.093(5) Uani 1 1 d D U . . .
N335 N 0.0508(3) 1.2649(12) -0.1106(5) 0.099(6) Uani 1 1 d . U . . .
N315 N 0.2979(3) 0.5203(12) 0.5313(5) 0.089(6) Uani 1 1 d . . . . .
N318 N 0.2434(3) 0.2462(13) 0.4282(5) 0.092(5) Uani 1 1 d D U . . .
N311 N 0.4113(6) -0.310(2) 0.4683(6) 0.090(8) Uani 0.7154 1 d D . P C 2
N328 N 0.1021(3) 0.9777(10) 0.1669(4) 0.086(6) Uani 1 1 d . . . . .
N325 N 0.1914(3) 0.9135(12) 0.1982(5) 0.091(6) Uani 1 1 d D . . . .
N313 N 0.3581(3) 0.3959(13) 0.5366(5) 0.094(6) Uani 1 1 d D . . . .
N306 N 0.4092(3) -0.2649(12) 0.7722(5) 0.088(6) Uani 1 1 d D . . . .
N336 N 0.0750(3) 0.7157(10) -0.2113(4) 0.089(6) Uani 1 1 d . . . . .
C397 C 0.0557(4) 0.9814(14) -0.1072(4) 0.086(7) Uani 1 1 d . . . . .
N323 N 0.2456(3) 0.2048(11) 0.1304(4) 0.103(6) Uani 1 1 d D U . . .
C343 C 0.2819(4) 0.5295(14) 0.5264(5) 0.083(7) Uani 1 1 d . . . . .
C393 C 0.0614(3) 0.8104(12) -0.0444(4) 0.074(5) Uani 1 1 d . U . . .
N320 N 0.2244(3) 0.4437(10) 0.2590(4) 0.084(5) Uani 1 1 d . . . . .
C307 C 0.4432(4) 0.0448(15) 0.8644(5) 0.079(6) Uani 1 1 d . . . . .
C357 C 0.2279(3) 0.3139(12) 0.2931(4) 0.076(6) Uani 1 1 d . . . . .
N319 N 0.2296(3) 0.2251(11) 0.3523(4) 0.091(6) Uani 1 1 d D . . . .
C380 C 0.1110(4) 0.9112(12) 0.1546(5) 0.084(7) Uani 1 1 d . . . . .
C385 C 0.0883(4) 1.1372(14) 0.1870(6) 0.088(7) Uani 1 1 d . . . . .
H385 H 0.081439 1.101624 0.170923 0.105 Uiso 1 1 calc R U . . .
C363 C 0.2364(3) 0.2937(13) 0.1825(5) 0.080(5) Uani 1 1 d . U . . .
C388 C 0.1002(3) 0.8464(12) 0.1332(5) 0.075(6) Uani 1 1 d . . . . .
C308 C 0.4407(4) -0.0855(13) 0.8355(4) 0.078(6) Uani 1 1 d . . . . .
C316 C 0.4295(4) -0.1482(14) 0.8133(5) 0.084(7) Uani 1 1 d . . . . .
C352 C 0.2651(4) 0.3516(15) 0.4729(6) 0.091(6) Uani 1 1 d . U . . .
C381 C 0.1057(3) 1.1134(14) 0.1971(5) 0.075(6) Uani 1 1 d . . . . .
N307 N 0.3990(3) -0.2850(13) 0.6951(4) 0.104(6) Uani 1 1 d D U . . .
N316 N 0.2692(3) 0.4730(15) 0.5089(4) 0.104(7) Uani 1 1 d . . . . .
C309 C 0.4357(2) 0.1255(8) 0.8753(4) 0.094(6) Uani 1 1 d G U . . .
C310 C 0.44631(19) 0.1837(11) 0.8956(5) 0.122(8) Uani 1 1 d G U . . .
H310 H 0.458368 0.172533 0.900853 0.147 Uiso 1 1 calc R U . . .
C311 C 0.4393(2) 0.2583(10) 0.9083(4) 0.124(8) Uani 1 1 d G U . . .
H311 H 0.446494 0.298026 0.922261 0.148 Uiso 1 1 calc R U . . .
N305 N 0.4216(2) 0.2746(7) 0.9007(3) 0.093(5) Uani 1 1 d G U . . .
C312 C 0.41104(19) 0.2164(9) 0.8804(4) 0.099(6) Uani 1 1 d G U . . .
H312 H 0.398981 0.227604 0.875132 0.118 Uiso 1 1 calc R U . . .
C313 C 0.4181(2) 0.1419(8) 0.8676(3) 0.096(6) Uani 1 1 d G U . . .
H313 H 0.410854 0.102110 0.853723 0.115 Uiso 1 1 calc R U . . .
C378 C 0.1373(4) 0.9546(13) 0.1788(4) 0.079(6) Uani 1 1 d . . . . .
N310 N 0.3960(3) -0.0828(13) 0.5448(5) 0.105(7) Uani 1 1 d . . . . .
C406 C 0.0666(4) 0.8048(13) -0.1574(5) 0.089(7) Uani 1 1 d . . . . .
C395 C 0.0690(4) 0.6837(15) -0.0121(5) 0.090(6) Uani 1 1 d . U . . .
H395 H 0.073301 0.624272 -0.010141 0.109 Uiso 1 1 calc R U . . .
C361 C 0.2325(3) 0.3459(10) 0.2089(5) 0.078(6) Uani 1 1 d . . . . .
C402 C 0.0482(4) 1.2217(13) -0.1365(6) 0.089(6) Uani 1 1 d . U . . .
H402 H 0.045109 1.253145 -0.156463 0.107 Uiso 0.727(5) 1 calc R U P H 1
C404 C 0.0763(3) 0.6737(15) -0.1822(5) 0.079(6) Uani 1 1 d . . . . .
H404 H 0.080731 0.614685 -0.179304 0.095 Uiso 1 1 calc R U . . .
C384 C 0.0810(4) 1.2079(14) 0.1991(5) 0.085(7) Uani 1 1 d . . . . .
H384 H 0.069331 1.222814 0.190437 0.102 Uiso 1 1 calc R U . . .
C405 C 0.0710(4) 0.7192(16) -0.1568(4) 0.100(9) Uani 1 1 d . . . . .
H405 H 0.070324 0.686650 -0.137465 0.120 Uiso 1 1 calc R U . . .
C317 C 0.4126(4) -0.1413(15) 0.8069(5) 0.084(7) Uani 1 1 d . . . . .
H317 H 0.407161 -0.094336 0.816741 0.101 Uiso 1 1 calc R U . . .
C362 C 0.2247(3) 0.4772(14) 0.2282(5) 0.082(6) Uani 1 1 d . . . . .
C326 C 0.3936(4) -0.0383(15) 0.5708(6) 0.094(7) Uani 1 1 d . . . . .
C382 C 0.1153(3) 1.1711(17) 0.2206(7) 0.096(8) Uani 1 1 d . . . . .
H382 H 0.127448 1.164050 0.227240 0.116 Uiso 1 1 calc R U . . .
C344 C 0.2767(4) 0.4104(17) 0.4940(4) 0.091(7) Uani 1 1 d . . . . .
C334 C 0.3910(3) 0.0593(14) 0.5666(5) 0.082(6) Uani 1 1 d . . . . .
C327 C 0.4043(9) -0.2188(18) 0.5216(6) 0.090(8) Uani 0.7154 1 d D . P C 2
C399 C 0.0533(3) 1.0808(13) -0.1075(5) 0.082(6) Uani 1 1 d . U . . .
C342 C 0.3033(4) 0.4471(16) 0.5172(5) 0.087(7) Uani 1 1 d . . . . .
C325 C 0.4001(3) -0.1699(14) 0.5502(6) 0.085(6) Uani 1 1 d D . . . .
C329 C 0.4099(10) -0.351(2) 0.4946(8) 0.090(8) Uani 0.7154 1 d D . P C 2
H329 H 0.410311 -0.413929 0.494347 0.107 Uiso 0.7154 1 calc R U P C 2
C353 C 0.2479(4) 0.3482(16) 0.4720(5) 0.094(6) Uani 1 1 d . U . . .
H353 H 0.242944 0.383006 0.487180 0.112 Uiso 1 1 calc R U . . .
C306 C 0.4667(4) -0.0342(17) 0.8585(6) 0.094(7) Uani 1 1 d . . . . .
C355 C 0.2336(4) 0.1824(17) 0.3265(6) 0.099(8) Uani 1 1 d . . . . .
H355 H 0.237138 0.121717 0.328827 0.118 Uiso 1 1 calc R U . . .
C375 C 0.1566(4) 0.9416(14) 0.1858(5) 0.083(6) Uani 1 1 d D . . . .
C339 C 0.3223(5) 0.4325(19) 0.5250(6) 0.110(10) Uani 1 1 d . . . . .
C398 C 0.0632(3) 0.8527(13) -0.1295(4) 0.074(6) Uani 1 1 d . . . . .
C328 C 0.4077(5) -0.3102(17) 0.5238(6) 0.090(8) Uani 0.7154 1 d D . P C 2
H328 H 0.408403 -0.342556 0.543548 0.107 Uiso 0.7154 1 calc R U P C 2
C389 C 0.0832(4) 0.8346(14) 0.1343(5) 0.090(8) Uani 1 1 d . . . . .
H389 H 0.078386 0.864834 0.150740 0.108 Uiso 1 1 calc R U . . .
C321 C 0.3982(4) -0.1986(14) 0.6346(5) 0.093(6) Uani 1 1 d . U . . .
C324 C 0.3986(4) -0.1565(12) 0.6033(5) 0.086(7) Uani 1 1 d . . . . .
C364 C 0.2413(4) 0.2038(16) 0.1849(6) 0.097(6) Uani 1 1 d . U . . .
H364 H 0.241439 0.172402 0.204774 0.117 Uiso 1 1 calc R U . . .
C401 C 0.0537(4) 1.2213(15) -0.0828(6) 0.094(6) Uani 1 1 d . U . . .
H401 H 0.055827 1.254933 -0.063209 0.113 Uiso 1 1 calc R U . . .
C320 C 0.4031(4) -0.2922(15) 0.6414(5) 0.102(7) Uani 1 1 d . U . . .
H320 H 0.406724 -0.326467 0.624572 0.122 Uiso 1 1 calc R U . . .
C354 C 0.2371(4) 0.2965(18) 0.4500(6) 0.103(6) Uani 1 1 d . U . . .
H354 H 0.225011 0.296526 0.450270 0.123 Uiso 1 1 calc R U . . .
C368 C 0.2212(3) 0.7272(15) 0.2443(7) 0.092(7) Uani 1 1 d . . . . .
H368 H 0.222184 0.768134 0.261934 0.110 Uiso 1 1 calc R U . . .
C318 C 0.4021(4) -0.2016(13) 0.7859(5) 0.090(8) Uani 1 1 d . . . . .
H318 H 0.389875 -0.195070 0.781931 0.108 Uiso 1 1 calc R U . . .
C360 C 0.2285(3) 0.3555(15) 0.2612(5) 0.084(6) Uani 1 1 d . . . . .
C396 C 0.0610(3) 0.8576(14) -0.0756(4) 0.081(6) Uani 1 1 d . . . . .
C403 C 0.0498(4) 1.1265(13) -0.1375(5) 0.091(6) Uani 1 1 d . U . . .
H403 H 0.048471 1.095265 -0.157593 0.109 Uiso 1 1 calc R U . . .
C356 C 0.2328(4) 0.2220(18) 0.2972(6) 0.109(9) Uani 1 1 d . . . . .
H356 H 0.235535 0.188842 0.279252 0.130 Uiso 1 1 calc R U . . .
C390 C 0.0723(5) 0.7797(18) 0.1124(7) 0.114(10) Uani 1 1 d . . . . .
H390 H 0.060325 0.773738 0.113446 0.137 Uiso 1 1 calc R U . . .
C370 C 0.2226(4) 0.5724(16) 0.2250(7) 0.100(8) Uani 1 1 d . . . . .
C358 C 0.2244(4) 0.3567(15) 0.3192(5) 0.097(8) Uani 1 1 d . . . . .
H358 H 0.221422 0.418287 0.317754 0.116 Uiso 1 1 calc R U . . .
C407 C 0.0658(5) 0.8432(14) -0.1878(5) 0.119(12) Uani 1 1 d . . . . .
H407 H 0.062948 0.904670 -0.190390 0.143 Uiso 1 1 calc R U . . .
C323 C 0.3954(4) -0.1984(15) 0.6914(5) 0.110(7) Uani 1 1 d . U . . .
H323 H 0.393152 -0.165597 0.709745 0.132 Uiso 1 1 calc R U . . .
C359 C 0.2251(4) 0.3128(15) 0.3481(5) 0.104(9) Uani 1 1 d . . . . .
H359 H 0.222212 0.344832 0.366173 0.125 Uiso 1 1 calc R U . . .
C400 C 0.0539(4) 1.1314(14) -0.0807(5) 0.094(6) Uani 1 1 d . U . . .
H400 H 0.054510 1.103610 -0.060028 0.112 Uiso 1 1 calc R U . . .
C336 C 0.3853(5) 0.1859(16) 0.5291(7) 0.123(11) Uani 1 1 d . . . . .
H336 H 0.381452 0.206159 0.507478 0.148 Uiso 1 1 calc R U . . .
C372 C 0.2197(5) 0.7029(16) 0.1875(7) 0.138(14) Uani 1 1 d . . . . .
H372 H 0.217967 0.725923 0.165986 0.165 Uiso 1 1 calc R U . . .
C394 C 0.0678(4) 0.7243(13) -0.0420(5) 0.087(6) Uani 1 1 d . U . . .
H394 H 0.071317 0.694815 -0.059976 0.104 Uiso 1 1 calc R U . . .
C335 C 0.3889(4) 0.0921(15) 0.5359(6) 0.099(8) Uani 1 1 d . . . . .
H335 H 0.389896 0.052699 0.518434 0.119 Uiso 1 1 calc R U . . .
C314 C 0.4257(5) -0.2787(15) 0.7819(7) 0.109(9) Uani 1 1 d . . . . .
H314 H 0.430518 -0.329920 0.773368 0.131 Uiso 1 1 calc R U . . .
C337 C 0.3511(4) 0.454(3) 0.5544(9) 0.139(14) Uani 1 1 d . . . . .
H337 H 0.358428 0.483343 0.571615 0.167 Uiso 1 1 calc R U . . .
C319 C 0.4027(4) -0.3293(17) 0.6683(6) 0.109(7) Uani 1 1 d . U . . .
H319 H 0.405045 -0.391524 0.670198 0.131 Uiso 1 1 calc R U . . .
C383 C 0.1062(4) 1.2386(17) 0.2335(6) 0.103(9) Uani 1 1 d . . . . .
H383 H 0.112078 1.273325 0.250962 0.123 Uiso 1 1 calc R U . . .
C366 C 0.2414(5) 0.2840(16) 0.1260(6) 0.118(8) Uani 1 1 d . U . . .
H366 H 0.240837 0.309351 0.104956 0.142 Uiso 1 1 calc R U . . .
C374 C 0.1652(4) 0.979(3) 0.2125(11) 0.094(9) Uani 0.59(6) 1 d D . P E 1
H374 H 0.159977 1.017125 0.226097 0.113 Uiso 0.59(6) 1 calc R U P E 1
C315 C 0.4370(4) -0.2258(17) 0.8037(7) 0.100(8) Uani 1 1 d . . . . .
H315 H 0.448760 -0.241425 0.811150 0.120 Uiso 1 1 calc R U . . .
C408 C 0.0690(5) 0.7969(17) -0.2139(6) 0.125(12) Uani 1 1 d . . . . .
H408 H 0.066795 0.824247 -0.234697 0.150 Uiso 1 1 calc R U . . .
C322 C 0.3949(4) -0.1542(16) 0.6622(6) 0.106(7) Uani 1 1 d . U . . .
H322 H 0.392154 -0.092312 0.660928 0.127 Uiso 1 1 calc R U . . .
C331 C 0.4064(5) -0.1747(19) 0.4929(5) 0.090(8) Uani 0.7154 1 d D . P C 2
H331 H 0.405333 -0.111585 0.491188 0.107 Uiso 0.7154 1 calc R U P C 2
C392 C 0.0574(4) 0.8523(14) -0.0189(5) 0.099(7) Uani 1 1 d . U . I 1
H392 H 0.053613 0.912619 -0.020229 0.119 Uiso 1 1 calc R U . I 1
C340 C 0.3317(5) 0.366(2) 0.5060(9) 0.138(14) Uani 1 1 d . . . . .
H340 H 0.325016 0.329755 0.489712 0.165 Uiso 1 1 calc R U . . .
C333 C 0.3912(5) 0.1205(15) 0.5923(7) 0.128(12) Uani 1 1 d . . . . .
H333 H 0.392101 0.099778 0.614011 0.153 Uiso 1 1 calc R U . . .
C367 C 0.2375(4) 0.3387(16) 0.1523(5) 0.104(7) Uani 1 1 d . U . . .
H367 H 0.235642 0.401196 0.149857 0.125 Uiso 1 1 calc R U . . .
C376 C 0.1656(4) 0.899(4) 0.1618(10) 0.094(9) Uani 0.59(6) 1 d D . P E 1
H376 H 0.159242 0.876609 0.141998 0.113 Uiso 0.59(6) 1 calc R U P E 1
C332 C 0.3901(4) 0.2143(15) 0.5854(7) 0.096(7) Uani 1 1 d . . . . .
H332 H 0.391144 0.256374 0.602718 0.115 Uiso 1 1 calc R U . . .
C391 C 0.0591(4) 0.8042(14) 0.0104(5) 0.107(7) Uani 1 1 d . U . I 1
H391 H 0.056064 0.833086 0.028902 0.128 Uiso 1 1 calc R U . I 1
C369 C 0.2207(4) 0.6347(15) 0.2505(7) 0.104(9) Uani 1 1 d . . . . .
H369 H 0.219154 0.613689 0.271273 0.125 Uiso 1 1 calc R U . . .
C373 C 0.1838(4) 0.954(4) 0.2195(10) 0.094(9) Uani 0.59(6) 1 d D . P E 1
H373 H 0.190351 0.969091 0.240118 0.113 Uiso 0.59(6) 1 calc R U P E 1
C371 C 0.2215(4) 0.6115(15) 0.1930(7) 0.112(10) Uani 1 1 d . . . . .
H371 H 0.222112 0.573303 0.175036 0.134 Uiso 1 1 calc R U . . .
C338 C 0.3337(6) 0.473(3) 0.5492(9) 0.162(17) Uani 1 1 d . . . . .
H338 H 0.329514 0.515827 0.562788 0.194 Uiso 1 1 calc R U . . .
C377 C 0.1833(4) 0.892(4) 0.1685(9) 0.094(9) Uani 0.59(6) 1 d D . P E 1
H377 H 0.189570 0.871487 0.152297 0.113 Uiso 0.59(6) 1 calc R U P E 1
C341 C 0.3486(5) 0.356(3) 0.5114(10) 0.167(19) Uani 1 1 d . . . . .
H341 H 0.354060 0.320693 0.497189 0.200 Uiso 1 1 calc R U . . .
C330 C 0.4100(5) -0.224(2) 0.4678(6) 0.090(8) Uani 0.7154 1 d D . P C 2
H330 H 0.411632 -0.193160 0.448526 0.107 Uiso 0.7154 1 calc R U P C 2
C387 C 0.1063(5) 0.802(2) 0.1097(9) 0.148(15) Uani 1 1 d . . . . .
H387 H 0.118260 0.805012 0.108380 0.178 Uiso 1 1 calc R U . . .
C386 C 0.0951(5) 0.751(2) 0.0868(8) 0.132(12) Uani 1 1 d . . . . .
H386 H 0.099283 0.725539 0.068669 0.159 Uiso 1 1 calc R U . . .
I316 I 0.05000(8) 1.3938(4) 0.21849(15) 0.151(3) Uani 0.7852 1 d D . P B 2
Zn38 Zn 0.07935(8) 1.3581(5) 0.2479(2) 0.0932(13) Uani 0.7852 1 d D . P B 2
I315 I 0.10327(6) 1.4697(2) 0.26658(11) 0.1178(15) Uani 0.7852 1 d D . P B 2
C345 C 0.2739(4) 0.6108(19) 0.5388(6) 0.103(7) Uani 1 1 d . . . . .
I409 I 0.2339(4) 0.0143(8) 0.3930(4) 0.1218(14) Uani 0.155(8) 1 d D U P D 2
Zn45 Zn 0.2252(3) 0.1762(13) 0.3962(4) 0.0926(13) Uani 0.155(8) 1 d D U P D 2
I410 I 0.1949(3) 0.2109(16) 0.4054(8) 0.213(16) Uani 0.155(8) 1 d D U P D 2
I406 I 0.3829(2) -0.3969(8) 0.3946(2) 0.175(5) Uani 0.467(16) 1 d D . P C 2
Zn43 Zn 0.4130(2) -0.3704(9) 0.4212(3) 0.0874(19) Uani 0.467(16) 1 d D . P C 2
I405 I 0.4377(3) -0.4813(9) 0.4359(4) 0.211(7) Uani 0.467(16) 1 d D . P C 2
I402 I 0.55970(16) -0.0850(6) 0.8137(3) 0.158(5) Uani 0.273(5) 1 d D . P H 2
Zn41 Zn 0.5500(2) -0.1059(8) 0.8678(4) 0.124(6) Uani 0.273(5) 1 d D . P H 2
I401 I 0.56293(16) -0.0140(6) 0.9163(3) 0.150(4) Uani 0.273(5) 1 d D . P H 2
I314 I 0.22815(4) 0.91759(16) 0.14807(8) 0.1151(10) Uani 0.816(6) 1 d D . P E 2
Zn37 Zn 0.21815(5) 0.8969(2) 0.20228(13) 0.0845(11) Uani 0.816(6) 1 d D . P E 2
I313 I 0.23042(3) 0.99008(13) 0.25188(7) 0.1029(10) Uani 0.816(6) 1 d D . P E 2
N301 N 0.52195(19) -0.0741(11) 0.8812(5) 0.105(7) Uani 1 1 d G . . . .
C305 C 0.5125(3) -0.1161(13) 0.8542(5) 0.167(17) Uani 1 1 d G . . H .
H305 H 0.518179 -0.152861 0.840764 0.201 Uiso 1 1 calc R U . . .
C304 C 0.4947(3) -0.1042(15) 0.8469(4) 0.147(14) Uani 1 1 d G . . H .
H304 H 0.488240 -0.132913 0.828458 0.177 Uiso 1 1 calc R U . . .
C303 C 0.48638(19) -0.0504(12) 0.8666(5) 0.092(7) Uani 1 1 d G . . H .
C302 C 0.4958(3) -0.0084(13) 0.8936(5) 0.150(17) Uani 1 1 d G . . H .
H302 H 0.490146 0.028355 0.907081 0.180 Uiso 1 1 calc R U . . .
C301 C 0.5136(3) -0.0203(13) 0.9009(5) 0.153(15) Uani 1 1 d G . . H .
H301 H 0.520084 0.008409 0.919387 0.184 Uiso 1 1 calc R U . . .
C349 C 0.2568(4) 0.6385(16) 0.5290(5) 0.095(6) Uani 1 1 d . . . . .
H349 H 0.249566 0.604064 0.513024 0.114 Uiso 1 1 calc R U . . .
C346 C 0.2846(5) 0.663(2) 0.5626(9) 0.134(11) Uani 1 1 d . . . . .
H346 H 0.296492 0.650298 0.569210 0.161 Uiso 1 1 calc R U . . .
I404 I 0.36265(19) -0.3240(14) 0.7422(3) 0.186(6) Uani 0.49(2) 1 d D . P A 2
Zn42 Zn 0.3940(2) -0.3424(9) 0.7370(2) 0.138(8) Uani 0.49(2) 1 d D . P A 2
I403 I 0.4088(3) -0.4912(5) 0.7346(3) 0.201(6) Uani 0.49(2) 1 d D . P A 2
I308 I 0.39334(18) 0.4110(8) 0.4907(3) 0.200(7) Uani 0.4234 1 d D . P J 1
Zn34 Zn 0.38441(18) 0.3801(7) 0.5445(3) 0.1029(13) Uani 0.4234 1 d D . P J 1
I307 I 0.39627(15) 0.4717(7) 0.5950(3) 0.195(6) Uani 0.4234 1 d D . P J 1
N317 N 0.2595(4) 0.7625(14) 0.5644(6) 0.109(6) Uani 1 1 d . . . . .
C347 C 0.2762(5) 0.738(2) 0.5764(9) 0.140(11) Uani 1 1 d . . . . .
H347 H 0.282531 0.771225 0.593961 0.168 Uiso 1 1 calc R U . . .
Zn46 Zn 0.2605(3) 0.1300(11) 0.1015(4) 0.117(8) Uani 0.176(6) 1 d D U P G 2
I412 I 0.2354(4) 0.0587(12) 0.0647(3) 0.192(12) Uani 0.176(6) 1 d D U P G 2
I411 I 0.2874(3) 0.0542(9) 0.1306(6) 0.200(13) Uani 0.176(6) 1 d D U P G 2
I408 I 0.39371(10) 0.3932(3) 0.48675(9) 0.0865(15) Uani 0.5322 1 d D . P J 2
Zn44 Zn 0.38450(16) 0.3794(6) 0.5416(3) 0.1029(13) Uani 0.5322 1 d D . P J 2
I407 I 0.39813(8) 0.4774(3) 0.58977(9) 0.0751(12) Uani 0.5322 1 d D . P J 2
I508 I 0.3824(5) 0.401(3) 0.4786(9) 0.080 Uiso 0.0444 1 d D U P J 3
I507 I 0.3851(5) 0.479(2) 0.5840(8) 0.080 Uiso 0.0444 1 d D U P J 3
Zn54 Zn 0.385(2) 0.365(4) 0.5382(10) 0.080 Uiso 0.0444 1 d D U P J 3
C365 C 0.2458(4) 0.1601(16) 0.1579(5) 0.096(6) Uani 1 1 d . U . . .
H365 H 0.249119 0.098894 0.159228 0.115 Uiso 1 1 calc R U . . .
C348 C 0.2497(5) 0.7134(18) 0.5414(7) 0.120(8) Uani 1 1 d . . . . .
H348 H 0.238044 0.729767 0.533719 0.143 Uiso 1 1 calc R U . . .
I417 I 0.08076(10) 0.5103(4) 0.05660(18) 0.118(2) Uani 0.5116 1 d D . P F 2
Zn49 Zn 0.06366(9) 0.6543(5) 0.05712(18) 0.075(3) Uani 0.5116 1 d D . P F 2
I418 I 0.03289(6) 0.6650(6) 0.06772(17) 0.121(3) Uani 0.5116 1 d D . P F 2
I517 I 0.0956(5) 0.528(3) 0.0598(11) 0.080 Uiso 0.0402 1 d D U P F 3
Zn59 Zn 0.0718(6) 0.644(4) 0.057(3) 0.080 Uiso 0.0402 1 d D U P F 3
I518 I 0.0406(5) 0.605(3) 0.0584(10) 0.080 Uiso 0.0402 1 d D U P F 3
O3A O 0.4585(3) 0.4295(17) 0.3071(6) 0.073(6) Uani 0.5048 1 d D U P . .
C1A C 0.4599(5) 0.1727(16) 0.2377(8) 0.082(8) Uani 0.5048 1 d D U P . .
H1A H 0.458213 0.111039 0.232767 0.099 Uiso 0.5048 1 calc R U P . .
O1A O 0.5049(4) 0.2538(16) 0.2993(7) 0.078(7) Uani 0.5048 1 d D U P . .
H1AA H 0.500684 0.202076 0.298700 0.118 Uiso 0.5048 1 calc R U P . .
O2A O 0.4771(4) 0.4687(15) 0.2079(6) 0.082(7) Uani 0.5048 1 d D U P . .
C5A C 0.4768(4) 0.2893(16) 0.2677(7) 0.071(6) Uani 0.5048 1 d D U P . .
C12A C 0.4638(4) 0.4887(17) 0.2863(7) 0.070(6) Uani 0.5048 1 d D U P . .
C4A C 0.4661(4) 0.3530(14) 0.2496(7) 0.064(6) Uani 0.5048 1 d D U P . .
C6A C 0.4735(4) 0.1997(16) 0.2617(8) 0.079(7) Uani 0.5048 1 d D U P . .
H6A H 0.480513 0.156047 0.273976 0.095 Uiso 0.5048 1 calc R U P . .
C8A C 0.4736(4) 0.5082(16) 0.2355(6) 0.078(7) Uani 0.5048 1 d D U P . .
C11A C 0.4653(5) 0.5799(18) 0.2931(8) 0.082(8) Uani 0.5048 1 d D U P . .
H11A H 0.462428 0.603510 0.312669 0.098 Uiso 0.5048 1 calc R U P . .
C9A C 0.4752(4) 0.5987(17) 0.2421(7) 0.079(8) Uani 0.5048 1 d D U P . .
H9A H 0.479122 0.637062 0.226709 0.095 Uiso 0.5048 1 calc R U P . .
C14A C 0.4848(7) 0.525(3) 0.1861(11) 0.106(15) Uani 0.5048 1 d D U P . .
H14A H 0.481780 0.501930 0.163846 0.159 Uiso 0.5048 1 calc . U P . .
H14B H 0.497358 0.524758 0.192658 0.159 Uiso 0.5048 1 calc . U P . .
H14C H 0.480406 0.585924 0.187023 0.159 Uiso 0.5048 1 calc . U P . .
C2A C 0.4488(4) 0.2354(15) 0.2211(8) 0.075(7) Uani 0.5048 1 d D U P . .
H2A H 0.439138 0.217064 0.205481 0.089 Uiso 0.5048 1 calc R U P . .
C15A C 0.4542(7) 0.461(4) 0.3371(10) 0.114(16) Uani 0.5048 1 d D U P . .
H15A H 0.443397 0.495771 0.332701 0.171 Uiso 0.5048 1 calc . U P . .
H15B H 0.463480 0.499834 0.348046 0.171 Uiso 0.5048 1 calc . U P . .
H15C H 0.452666 0.410582 0.351193 0.171 Uiso 0.5048 1 calc . U P . .
C7A C 0.4678(4) 0.4507(16) 0.2579(6) 0.068(6) Uani 0.5048 1 d D U P . .
C13A C 0.4912(4) 0.318(2) 0.2937(10) 0.086(9) Uani 0.5048 1 d D U P . .
H13A H 0.495899 0.375324 0.287453 0.103 Uiso 0.5048 1 calc R U P . .
H13B H 0.486685 0.327174 0.314210 0.103 Uiso 0.5048 1 calc R U P . .
C473 C 0.1849(5) 0.987(3) 0.208(2) 0.094(9) Uani 0.41(6) 1 d D . P E 2
H473 H 0.192523 1.032512 0.217101 0.113 Uiso 0.41(6) 1 calc R U P E 2
C474 C 0.1660(4) 1.002(4) 0.2037(17) 0.094(9) Uani 0.41(6) 1 d D . P E 2
H474 H 0.161147 1.051606 0.213350 0.113 Uiso 0.41(6) 1 calc R U P E 2
C476 C 0.1644(5) 0.865(4) 0.1718(18) 0.094(9) Uani 0.41(6) 1 d D . P E 2
H476 H 0.157353 0.821440 0.159419 0.113 Uiso 0.41(6) 1 calc R U P E 2
C477 C 0.1821(5) 0.858(4) 0.1771(17) 0.094(9) Uani 0.41(6) 1 d D . P E 2
H477 H 0.187649 0.813986 0.165893 0.113 Uiso 0.41(6) 1 calc R U P E 2
C350 C 0.2594(4) 0.251(2) 0.4277(8) 0.134(9) Uani 1 1 d . U . K 2
H350 H 0.263379 0.223566 0.409938 0.161 Uiso 1 1 calc R U . K 2
C351 C 0.2719(4) 0.294(2) 0.4508(7) 0.126(9) Uani 1 1 d . U . K 2
H351 H 0.283937 0.285574 0.451657 0.151 Uiso 1 1 calc R U . K 2
C430 C 0.4011(14) -0.231(5) 0.4642(11) 0.090(8) Uani 0.2846 1 d D . P C 1
H430 H 0.399888 -0.203086 0.443439 0.107 Uiso 0.2846 1 calc R U P C 1
C429 C 0.407(2) -0.353(5) 0.4937(19) 0.090(8) Uani 0.2846 1 d D . P C 1
H429 H 0.411213 -0.411296 0.496050 0.107 Uiso 0.2846 1 calc R U P C 1
C431 C 0.3978(14) -0.181(4) 0.4893(9) 0.090(8) Uani 0.2846 1 d D . P C 1
H431 H 0.393465 -0.121657 0.486207 0.107 Uiso 0.2846 1 calc R U P C 1
C428 C 0.4008(16) -0.314(3) 0.5205(14) 0.090(8) Uani 0.2846 1 d D . P C 1
H428 H 0.397173 -0.348151 0.537368 0.107 Uiso 0.2846 1 calc R U P C 1
C427 C 0.401(2) -0.221(3) 0.5202(11) 0.090(8) Uani 0.2846 1 d D . P C 1
N411 N 0.4058(16) -0.314(5) 0.4662(15) 0.090(8) Uani 0.2846 1 d D . P C 1
C3A C 0.4519(4) 0.3254(15) 0.2276(7) 0.063(6) Uani 0.5048 1 d D U P . .
H3A H 0.444179 0.368748 0.216704 0.076 Uiso 0.5048 1 calc R U P . .
C10A C 0.4711(5) 0.6348(19) 0.2705(7) 0.087(8) Uani 0.5048 1 d D U P . .
H10A H 0.472353 0.697195 0.274414 0.104 Uiso 0.5048 1 calc R U P . .

loop_
_atom_site_aniso_label
_atom_site_aniso_U_11
_atom_site_aniso_U_22
_atom_site_aniso_U_33
_atom_site_aniso_U_23
_atom_site_aniso_U_13
_atom_site_aniso_U_12
I303 0.121(5) 0.0410(18) 0.063(3) 0.0063(14) 0.0200(17) -0.0006(14)
I416 0.061(3) 0.055(4) 0.069(5) 0.027(3) 0.033(3) 0.022(3)
I415 0.225(5) 0.0515(16) 0.0921(14) -0.0238(13) 0.069(3) -0.0122(18)
I306 0.148(4) 0.072(2) 0.062(3) -0.016(2) 0.045(2) -0.024(2)
I304 0.092(3) 0.093(3) 0.077(3) 0.023(2) 0.018(2) -0.011(2)
I309 0.204(4) 0.0653(11) 0.1035(15) 0.0093(10) 0.047(2) 0.0039(17)
I317 0.69(3) 0.020(3) 0.042(3) 0.000(2) 0.013(6) 0.016(5)
I305 0.189(5) 0.0251(17) 0.095(3) 0.0114(14) 0.047(3) 0.0099(19)
I310 0.127(2) 0.157(4) 0.0939(17) 0.0173(19) 0.0318(13) -0.0413(19)
I312 0.197(3) 0.111(2) 0.0844(15) -0.0309(13) 0.0505(18) -0.044(2)
I318 0.333(13) 0.270(16) 0.051(4) 0.064(6) 0.015(5) -0.123(11)
I302 0.145(2) 0.0459(11) 0.137(2) 0.0042(12) 0.0526(17) -0.0074(11)
I301 0.136(2) 0.0591(12) 0.112(2) -0.0383(12) -0.0084(15) 0.0057(11)
I311 0.257(4) 0.0762(16) 0.137(3) 0.0349(16) 0.103(3) 0.040(2)
Zn48 0.185(4) 0.0534(17) 0.053(2) 0.0096(12) 0.054(2) 0.012(2)
Zn32 0.095(5) 0.042(4) 0.061(6) 0.001(3) 0.015(3) -0.008(3)
Zn39 0.350(18) 0.069(9) 0.019(5) 0.021(5) 0.017(8) -0.040(9)
Zn33 0.196(6) 0.038(3) 0.043(4) 0.007(2) 0.063(3) -0.023(3)
Zn35 0.146(4) 0.074(2) 0.0623(17) -0.0044(15) 0.0299(19) -0.016(2)
Zn36 0.187(5) 0.056(2) 0.067(3) 0.002(2) 0.053(3) -0.005(3)
Zn31 0.125(3) 0.0361(18) 0.081(3) -0.0089(18) 0.010(2) -0.0023(18)
N327 0.108(13) 0.053(9) 0.040(7) -0.002(6) 0.018(8) -0.005(9)
N303 0.15(2) 0.049(10) 0.060(10) 0.004(8) 0.028(11) -0.008(11)
N334 0.158(16) 0.034(7) 0.032(7) -0.004(5) 0.033(8) -0.010(8)
N322 0.120(14) 0.058(9) 0.051(8) -0.005(7) 0.030(8) 0.002(9)
N332 0.173(18) 0.027(7) 0.050(8) 0.000(6) 0.030(9) -0.002(8)
N333 0.150(15) 0.028(7) 0.035(7) -0.009(5) 0.028(8) -0.003(8)
N308 0.179(19) 0.044(8) 0.035(7) -0.001(6) 0.041(9) -0.001(9)
N312 0.117(15) 0.049(8) 0.113(11) -0.011(7) 0.028(11) -0.004(9)
N304 0.144(17) 0.033(8) 0.072(11) -0.002(7) 0.029(10) -0.012(9)
N329 0.140(18) 0.056(10) 0.074(12) 0.000(9) 0.042(12) -0.005(11)
N326 0.112(15) 0.067(11) 0.069(11) -0.007(8) 0.020(10) 0.015(10)
C379 0.14(2) 0.022(7) 0.039(8) -0.018(6) 0.029(10) -0.012(9)
N302 0.149(19) 0.053(10) 0.062(10) 0.014(8) 0.024(11) 0.015(11)
N309 0.166(19) 0.054(10) 0.067(11) -0.025(8) 0.047(11) -0.033(11)
N314 0.119(17) 0.084(13) 0.074(12) 0.001(10) 0.033(11) 0.008(12)
N330 0.132(17) 0.063(11) 0.057(10) 0.000(8) 0.018(10) -0.006(11)
N324 0.105(14) 0.047(9) 0.106(15) -0.011(9) 0.021(11) 0.011(9)
N321 0.135(16) 0.055(9) 0.053(9) -0.017(7) 0.025(9) -0.005(9)
N331 0.190(17) 0.044(7) 0.043(7) -0.001(6) 0.015(9) -0.011(9)
N335 0.161(16) 0.049(8) 0.081(9) 0.003(6) 0.000(10) -0.003(10)
N315 0.134(18) 0.051(10) 0.087(13) 0.005(9) 0.035(12) -0.004(11)
N318 0.133(12) 0.073(10) 0.076(10) -0.017(8) 0.037(10) -0.012(10)
N311 0.18(2) 0.057(5) 0.035(4) -0.010(4) 0.034(8) -0.013(9)
N328 0.163(18) 0.042(8) 0.058(9) -0.027(7) 0.035(10) -0.013(9)
N325 0.117(15) 0.061(11) 0.098(14) 0.011(10) 0.024(11) 0.030(10)
N313 0.140(18) 0.064(11) 0.080(12) -0.015(9) 0.020(12) -0.002(11)
N306 0.143(19) 0.049(10) 0.073(11) -0.015(8) 0.021(12) -0.016(11)
N336 0.19(2) 0.036(8) 0.057(9) -0.002(7) 0.051(11) -0.009(10)
C397 0.17(2) 0.074(13) 0.018(7) 0.010(7) 0.023(9) -0.027(13)
N323 0.208(19) 0.048(7) 0.065(8) 0.003(7) 0.055(10) -0.013(10)
C343 0.14(2) 0.049(11) 0.061(12) -0.010(9) 0.022(13) -0.011(13)
C393 0.143(16) 0.037(7) 0.044(7) -0.003(6) 0.022(9) -0.009(8)
N320 0.151(17) 0.038(8) 0.067(10) -0.020(7) 0.029(10) 0.005(9)
C307 0.117(19) 0.067(13) 0.049(10) 0.010(9) 0.002(11) -0.020(12)
C357 0.141(19) 0.047(10) 0.043(9) -0.009(7) 0.027(10) -0.014(11)
N319 0.160(19) 0.050(10) 0.064(10) -0.004(8) 0.027(11) -0.016(10)
C380 0.15(2) 0.029(9) 0.070(13) -0.004(8) 0.003(13) -0.001(11)
C385 0.14(2) 0.055(12) 0.070(13) -0.013(10) 0.013(13) -0.009(13)
C363 0.139(16) 0.052(8) 0.051(8) -0.004(7) 0.024(9) -0.011(9)
C388 0.129(19) 0.038(9) 0.061(11) -0.002(8) 0.025(11) -0.015(10)
C308 0.14(2) 0.045(10) 0.046(10) 0.014(8) 0.025(11) 0.004(11)
C316 0.15(2) 0.048(11) 0.054(11) 0.001(8) 0.013(13) -0.005(13)
C352 0.146(13) 0.063(11) 0.068(11) -0.014(9) 0.035(11) -0.006(11)
C381 0.118(18) 0.063(12) 0.048(10) -0.027(9) 0.023(10) -0.012(11)
N307 0.186(18) 0.067(8) 0.065(9) -0.026(7) 0.044(10) -0.033(10)
N316 0.17(2) 0.099(15) 0.052(10) -0.003(10) 0.052(12) 0.003(14)
C309 0.172(15) 0.054(10) 0.061(11) -0.008(8) 0.037(11) -0.016(10)
C310 0.172(16) 0.073(12) 0.122(17) -0.035(12) 0.025(14) -0.014(11)
C311 0.186(15) 0.072(12) 0.113(17) -0.041(12) 0.027(13) -0.018(12)
N305 0.182(14) 0.054(9) 0.052(8) -0.015(7) 0.041(9) -0.022(9)
C312 0.176(16) 0.050(9) 0.072(12) -0.020(8) 0.027(11) -0.007(10)
C313 0.176(15) 0.057(10) 0.057(11) -0.017(8) 0.026(11) -0.003(11)
C378 0.15(2) 0.049(10) 0.038(9) -0.014(8) 0.027(11) -0.005(11)
N310 0.19(2) 0.060(11) 0.069(12) -0.019(9) 0.039(13) -0.023(13)
C406 0.17(2) 0.044(11) 0.064(12) -0.023(9) 0.045(13) -0.021(12)
C395 0.163(18) 0.056(9) 0.056(8) 0.005(6) 0.030(10) -0.006(10)
C361 0.143(19) 0.021(8) 0.073(12) 0.019(8) 0.028(12) 0.000(9)
C402 0.150(17) 0.042(7) 0.076(9) 0.012(7) 0.022(11) 0.000(10)
C404 0.115(17) 0.071(13) 0.058(11) -0.003(9) 0.036(11) -0.002(12)
C384 0.15(2) 0.055(12) 0.055(11) 0.012(9) 0.029(12) -0.013(12)
C405 0.20(3) 0.077(15) 0.035(9) 0.004(9) 0.047(13) 0.017(15)
C317 0.14(2) 0.069(13) 0.042(10) -0.009(9) 0.006(11) -0.005(14)
C362 0.14(2) 0.058(12) 0.050(10) 0.004(9) 0.014(11) -0.003(12)
C326 0.15(2) 0.055(12) 0.087(16) -0.008(11) 0.029(15) -0.011(13)
C382 0.090(16) 0.087(17) 0.12(2) -0.035(15) 0.033(14) -0.021(13)
C344 0.15(2) 0.094(17) 0.032(9) -0.004(9) 0.032(11) 0.012(16)
C334 0.137(19) 0.048(9) 0.067(9) -0.010(7) 0.032(11) 0.001(10)
C327 0.18(2) 0.057(5) 0.035(4) -0.010(4) 0.034(8) -0.013(9)
C399 0.146(17) 0.047(8) 0.053(8) 0.003(6) 0.018(9) -0.008(10)
C342 0.14(2) 0.077(15) 0.055(11) -0.012(10) 0.038(12) -0.014(14)
C325 0.125(19) 0.049(11) 0.081(15) -0.009(10) 0.019(13) -0.019(11)
C329 0.18(2) 0.057(5) 0.035(4) -0.010(4) 0.034(8) -0.013(9)
C353 0.145(14) 0.075(12) 0.065(11) -0.019(9) 0.032(10) -0.003(11)
C306 0.13(2) 0.071(15) 0.074(14) 0.009(12) 0.012(14) -0.019(15)
C355 0.16(3) 0.066(14) 0.064(13) -0.006(11) 0.013(14) -0.002(15)
C375 0.13(2) 0.051(11) 0.069(13) -0.013(9) 0.014(12) -0.005(12)
C339 0.18(3) 0.089(18) 0.066(14) -0.041(13) 0.037(16) 0.002(18)
C398 0.128(18) 0.049(10) 0.050(10) -0.006(8) 0.026(10) -0.010(10)
C328 0.18(2) 0.057(5) 0.035(4) -0.010(4) 0.034(8) -0.013(9)
C389 0.17(3) 0.049(11) 0.052(11) -0.013(9) 0.029(13) 0.003(13)
C321 0.184(19) 0.049(8) 0.053(9) -0.015(7) 0.045(11) -0.026(10)
C324 0.18(2) 0.037(9) 0.053(10) -0.010(8) 0.046(12) -0.029(11)
C364 0.162(19) 0.067(9) 0.071(10) 0.008(8) 0.044(12) 0.014(11)
C401 0.149(18) 0.052(8) 0.077(9) -0.003(7) 0.004(11) 0.012(10)
C320 0.20(2) 0.055(9) 0.061(9) -0.013(7) 0.037(11) -0.010(11)
C354 0.146(15) 0.083(13) 0.084(12) -0.031(10) 0.036(10) -0.007(11)
C368 0.110(18) 0.050(12) 0.12(2) -0.004(12) 0.025(15) 0.004(11)
C318 0.18(2) 0.045(10) 0.047(10) -0.014(8) 0.015(12) 0.003(12)
C360 0.127(19) 0.063(13) 0.068(13) 0.005(10) 0.036(12) -0.008(12)
C396 0.15(2) 0.067(12) 0.033(8) -0.002(8) 0.037(10) -0.011(12)
C403 0.173(19) 0.041(7) 0.061(8) 0.011(7) 0.027(11) -0.001(10)
C356 0.17(3) 0.085(17) 0.070(15) -0.008(13) 0.032(16) 0.020(17)
C390 0.18(3) 0.078(17) 0.094(18) -0.030(14) 0.052(18) -0.030(18)
C370 0.14(2) 0.059(13) 0.093(17) -0.010(12) -0.003(15) 0.006(13)
C358 0.19(3) 0.058(12) 0.039(10) -0.004(8) 0.026(12) 0.003(14)
C407 0.29(4) 0.043(11) 0.043(10) -0.006(8) 0.073(16) -0.026(15)
C323 0.22(2) 0.068(8) 0.046(8) -0.043(7) 0.043(11) -0.037(11)
C359 0.20(3) 0.053(12) 0.060(12) -0.016(10) 0.034(15) -0.011(15)
C400 0.172(19) 0.052(8) 0.061(8) 0.002(7) 0.029(11) 0.013(10)
C336 0.23(3) 0.044(9) 0.098(12) 0.001(8) 0.041(17) -0.004(13)
C372 0.28(5) 0.047(13) 0.094(19) -0.008(12) 0.06(2) -0.015(19)
C394 0.162(18) 0.047(8) 0.055(8) -0.001(7) 0.026(10) -0.001(9)
C335 0.18(2) 0.052(9) 0.074(10) -0.001(8) 0.046(13) -0.001(12)
C314 0.17(3) 0.049(13) 0.12(2) -0.047(14) 0.05(2) -0.012(15)
C337 0.09(2) 0.16(3) 0.15(3) -0.09(3) -0.007(19) 0.00(2)
C319 0.20(2) 0.065(10) 0.068(10) -0.006(7) 0.047(12) 0.001(13)
C383 0.16(3) 0.083(17) 0.078(15) -0.052(13) 0.042(16) -0.021(17)
C366 0.24(2) 0.059(9) 0.066(10) 0.011(8) 0.060(14) 0.011(12)
C374 0.108(10) 0.079(18) 0.091(16) -0.019(14) 0.006(10) 0.006(11)
C315 0.12(2) 0.074(15) 0.11(2) -0.034(14) 0.033(15) 0.004(13)
C408 0.26(4) 0.066(15) 0.062(13) -0.019(11) 0.076(19) -0.028(19)
C322 0.20(2) 0.059(10) 0.075(10) -0.023(7) 0.056(12) -0.019(12)
C331 0.18(2) 0.057(5) 0.035(4) -0.010(4) 0.034(8) -0.013(9)
C392 0.21(2) 0.051(9) 0.046(8) 0.001(6) 0.040(10) 0.003(11)
C340 0.13(3) 0.11(2) 0.16(3) -0.09(2) 0.00(2) 0.022(19)
C333 0.27(4) 0.044(9) 0.089(12) -0.020(8) 0.074(18) 0.002(14)
C367 0.20(2) 0.057(10) 0.064(10) 0.002(7) 0.048(12) -0.007(12)
C376 0.108(10) 0.079(18) 0.091(16) -0.019(14) 0.006(10) 0.006(11)
C332 0.13(2) 0.050(8) 0.109(11) -0.019(9) 0.037(13) -0.011(11)
C391 0.23(2) 0.044(8) 0.050(8) 0.004(7) 0.044(11) -0.005(11)
C369 0.18(3) 0.050(12) 0.088(16) -0.009(11) 0.041(17) 0.009(14)
C373 0.108(10) 0.079(18) 0.091(16) -0.019(14) 0.006(10) 0.006(11)
C371 0.20(3) 0.049(12) 0.11(2) 0.007(12) 0.07(2) 0.022(15)
C338 0.20(4) 0.18(4) 0.12(3) -0.11(3) 0.06(3) -0.04(3)
C377 0.108(10) 0.079(18) 0.091(16) -0.019(14) 0.006(10) 0.006(11)
C341 0.14(3) 0.18(4) 0.16(3) -0.11(3) -0.02(2) 0.06(3)
C330 0.18(2) 0.057(5) 0.035(4) -0.010(4) 0.034(8) -0.013(9)
C387 0.14(3) 0.12(3) 0.18(3) -0.11(3) 0.04(2) -0.01(2)
C386 0.16(3) 0.11(2) 0.13(3) -0.08(2) 0.02(2) 0.01(2)
I316 0.254(6) 0.104(3) 0.115(3) 0.052(3) 0.090(3) 0.052(3)
Zn38 0.185(4) 0.0534(17) 0.053(2) 0.0096(12) 0.054(2) 0.012(2)
I315 0.225(5) 0.0515(16) 0.0921(14) -0.0238(13) 0.069(3) -0.0122(18)
C345 0.153(17) 0.093(16) 0.074(13) -0.006(10) 0.047(12) -0.010(12)
I409 0.204(4) 0.0653(11) 0.1035(15) 0.0093(10) 0.047(2) 0.0039(17)
Zn45 0.146(4) 0.074(2) 0.0623(17) -0.0044(15) 0.0299(19) -0.016(2)
I410 0.36(4) 0.108(17) 0.19(2) -0.003(15) 0.09(2) -0.092(19)
I406 0.347(14) 0.129(5) 0.069(3) -0.050(3) 0.090(6) -0.087(7)
Zn43 0.196(6) 0.038(3) 0.043(4) 0.007(2) 0.063(3) -0.023(3)
I405 0.369(17) 0.080(6) 0.217(11) 0.038(6) 0.145(11) 0.020(8)
I402 0.231(11) 0.092(6) 0.158(9) 0.046(6) 0.050(8) -0.008(6)
Zn41 0.220(19) 0.037(6) 0.113(12) 0.012(7) 0.022(12) -0.021(8)
I401 0.233(11) 0.089(5) 0.123(8) -0.025(5) 0.020(7) 0.013(6)
I314 0.158(2) 0.0743(14) 0.124(2) 0.0194(13) 0.0572(17) 0.0063(13)
Zn37 0.111(3) 0.0512(19) 0.095(3) 0.0031(17) 0.028(2) 0.0035(17)
I313 0.1072(16) 0.0586(11) 0.142(2) -0.0191(11) 0.0173(13) -0.0004(9)
N301 0.15(2) 0.042(10) 0.116(17) 0.013(10) -0.014(14) -0.022(11)
C305 0.19(4) 0.07(2) 0.25(5) -0.03(3) 0.07(4) 0.01(2)
C304 0.12(3) 0.17(4) 0.15(3) -0.01(3) 0.00(2) 0.01(3)
C303 0.13(2) 0.058(13) 0.095(17) 0.013(12) 0.031(15) 0.003(13)
C302 0.12(2) 0.075(18) 0.23(4) -0.05(2) -0.05(3) -0.001(17)
C301 0.18(4) 0.13(3) 0.15(3) -0.04(3) 0.03(3) 0.02(3)
C349 0.172(17) 0.079(12) 0.043(10) 0.001(8) 0.039(11) 0.010(13)
C346 0.152(19) 0.12(2) 0.14(2) -0.061(18) 0.048(15) -0.002(14)
I404 0.258(12) 0.181(11) 0.123(7) 0.002(6) 0.047(7) -0.080(8)
Zn42 0.30(2) 0.067(7) 0.061(7) -0.024(5) 0.054(9) -0.014(8)
I403 0.482(18) 0.057(3) 0.067(4) 0.005(2) 0.053(7) 0.025(6)
I308 0.144(8) 0.108(7) 0.363(17) 0.022(8) 0.087(9) 0.004(6)
Zn34 0.139(3) 0.0491(18) 0.122(3) -0.0135(19) 0.028(3) -0.002(2)
I307 0.105(5) 0.075(5) 0.392(17) -0.064(7) 0.002(8) 0.003(4)
N317 0.170(18) 0.070(12) 0.099(14) 0.000(9) 0.060(13) -0.009(11)
C347 0.177(19) 0.12(2) 0.14(2) -0.040(17) 0.054(16) 0.017(17)
Zn46 0.26(3) 0.054(9) 0.061(11) -0.006(9) 0.093(14) -0.031(14)
I412 0.37(3) 0.133(12) 0.087(8) -0.050(8) 0.090(12) -0.164(17)
I411 0.29(2) 0.077(8) 0.29(3) 0.107(13) 0.21(2) 0.077(11)
I408 0.150(5) 0.0403(14) 0.0751(18) 0.0059(12) 0.036(2) 0.0056(17)
Zn44 0.139(3) 0.0491(18) 0.122(3) -0.0135(19) 0.028(3) -0.002(2)
I407 0.108(3) 0.045(2) 0.0737(17) -0.0113(13) 0.0204(18) -0.0048(18)
C365 0.170(19) 0.064(10) 0.064(10) 0.009(7) 0.049(11) 0.008(11)
C348 0.20(2) 0.072(14) 0.099(16) -0.014(11) 0.057(14) 0.003(13)
I417 0.204(6) 0.070(4) 0.084(4) 0.019(3) 0.039(3) 0.011(3)
Zn49 0.109(5) 0.052(6) 0.063(7) -0.005(4) 0.010(4) -0.025(4)
I418 0.091(3) 0.156(7) 0.114(5) 0.026(4) 0.013(3) -0.038(3)
O3A 0.080(15) 0.065(12) 0.077(13) -0.012(10) 0.019(11) 0.012(11)
C1A 0.15(2) 0.038(12) 0.074(17) 0.005(11) 0.050(14) -0.002(12)
O1A 0.113(16) 0.051(13) 0.082(16) 0.033(12) 0.049(12) 0.019(12)
O2A 0.13(2) 0.042(11) 0.076(12) 0.013(9) 0.024(12) -0.031(12)
C5A 0.107(15) 0.038(9) 0.076(15) 0.013(9) 0.046(10) 0.007(10)
C12A 0.077(17) 0.058(11) 0.073(12) -0.015(9) 0.007(11) 0.004(12)
C4A 0.097(14) 0.035(8) 0.068(13) 0.003(8) 0.038(10) 0.000(8)
C6A 0.13(2) 0.039(10) 0.078(17) 0.007(11) 0.051(13) 0.007(11)
C8A 0.106(19) 0.046(10) 0.080(13) 0.007(9) 0.014(13) -0.012(12)
C11A 0.10(2) 0.060(11) 0.083(17) -0.022(11) -0.006(15) 0.001(13)
C9A 0.09(2) 0.048(10) 0.090(17) 0.007(11) -0.006(15) -0.008(13)
C14A 0.15(4) 0.06(2) 0.13(3) 0.04(2) 0.06(3) -0.01(2)
C2A 0.125(19) 0.033(10) 0.077(17) 0.005(10) 0.047(13) -0.014(11)
C15A 0.11(3) 0.14(4) 0.11(2) -0.03(2) 0.06(2) 0.01(3)
C7A 0.097(17) 0.038(8) 0.070(12) -0.002(8) 0.017(11) -0.002(10)
C13A 0.118(18) 0.045(15) 0.10(2) 0.006(14) 0.025(13) 0.020(12)
C473 0.108(10) 0.079(18) 0.091(16) -0.019(14) 0.006(10) 0.006(11)
C474 0.108(10) 0.079(18) 0.091(16) -0.019(14) 0.006(10) 0.006(11)
C476 0.108(10) 0.079(18) 0.091(16) -0.019(14) 0.006(10) 0.006(11)
C477 0.108(10) 0.079(18) 0.091(16) -0.019(14) 0.006(10) 0.006(11)
C350 0.134(13) 0.15(2) 0.121(16) -0.078(15) 0.036(12) -0.029(13)
C351 0.140(14) 0.131(18) 0.116(16) -0.077(14) 0.043(12) -0.030(13)
C430 0.18(2) 0.057(5) 0.035(4) -0.010(4) 0.034(8) -0.013(9)
C429 0.18(2) 0.057(5) 0.035(4) -0.010(4) 0.034(8) -0.013(9)
C431 0.18(2) 0.057(5) 0.035(4) -0.010(4) 0.034(8) -0.013(9)
C428 0.18(2) 0.057(5) 0.035(4) -0.010(4) 0.034(8) -0.013(9)
C427 0.18(2) 0.057(5) 0.035(4) -0.010(4) 0.034(8) -0.013(9)
N411 0.18(2) 0.057(5) 0.035(4) -0.010(4) 0.034(8) -0.013(9)
C3A 0.103(16) 0.035(10) 0.061(14) -0.003(10) 0.043(10) -0.007(10)
C10A 0.10(2) 0.058(13) 0.095(17) -0.013(11) -0.015(15) -0.010(15)

loop_
_atom_type_symbol
_atom_type_description
_atom_type_scat_dispersion_real
_atom_type_scat_dispersion_imag
_atom_type_scat_source
C C 0.0181 0.0091 'International Tables Vol C Tables 4.2.6.8 and 6.1.1.4'
H H 0.0000 0.0000 'International Tables Vol C Tables 4.2.6.8 and 6.1.1.4'
I I -0.3257 6.8362 'International Tables Vol C Tables 4.2.6.8 and 6.1.1.4'
N N 0.0311 0.0180 'International Tables Vol C Tables 4.2.6.8 and 6.1.1.4'
O O 0.0492 0.0322 'International Tables Vol C Tables 4.2.6.8 and 6.1.1.4'
Zn Zn -1.5491 0.6778 'International Tables Vol C Tables 4.2.6.8 and 6.1.1.4'

loop_
_exptl_crystal_face_index_h
_exptl_crystal_face_index_k
_exptl_crystal_face_index_l
_exptl_crystal_face_perp_dist
1 0 2 0.1103
-1 0 -2 0.1025
0 -1 0 0.1334
-1 -1 -2 0.1300
0 1 0 0.1278
1 1 2 0.1513
-1 0 1 0.0650
1 0 -1 0.0592
1 1 0 0.1368
-1 0 0 0.0957
1 0 0 0.0728
-2 1 -1 0.1253
2 -1 1 0.1455
-2 -1 -1 0.1328
-2 0 1 0.0513
2 0 -1 0.0570
-2 -1 0 0.1154
-2 1 0 0.1216

loop_
_geom_angle_atom_site_label_1
_geom_angle_atom_site_label_2
_geom_angle_atom_site_label_3
_geom_angle
_geom_angle_site_symmetry_1
_geom_angle_site_symmetry_3
_geom_angle_publ_flag
I416 Zn48 I415 118.1(13) . . ?
N329 Zn48 I416 109.7(12) . . ?
N329 Zn48 I415 112.0(12) . . ?
N329 Zn48 N336 99.3(14) . 6_576 ?
N336 Zn48 I416 111.8(14) 6_576 . ?
N336 Zn48 I415 104.2(12) 6_576 . ?
I304 Zn32 I303 124.7(3) . . ?
N306 Zn32 I303 108.6(8) . . ?
N306 Zn32 I304 104.8(8) . . ?
N306 Zn32 N307 100.3(8) . . ?
N307 Zn32 I303 109.6(7) . . ?
N307 Zn32 I304 106.1(8) . . ?
I318 Zn39 I317 124.0(6) . . ?
N330 Zn39 I317 106.2(8) . . ?
N330 Zn39 I318 109.7(8) . . ?
N330 Zn39 N331 101.8(8) . . ?
N331 Zn39 I317 104.9(7) . . ?
N331 Zn39 I318 108.0(8) . . ?
I306 Zn33 I305 128.3(6) . . ?
N305 Zn33 I306 109(5) 6 . ?
N305 Zn33 I305 101(5) 6 . ?
N411 Zn33 I306 98(4) . . ?
N411 Zn33 I305 118(3) . . ?
N411 Zn33 N305 98(5) . 6 ?
I309 Zn35 I310 124.8(2) . . ?
N318 Zn35 I309 105.7(7) . . ?
N318 Zn35 I310 107.9(6) . . ?
N319 Zn35 I309 108.1(6) . . ?
N319 Zn35 I310 106.7(7) . . ?
N319 Zn35 N318 101.2(8) . . ?
I312 Zn36 I311 127.7(2) . . ?
N323 Zn36 I312 105.0(7) . . ?
N323 Zn36 I311 108.0(6) . . ?
N317 Zn36 I312 110.7(8) 6_565 . ?
N317 Zn36 I311 104.6(8) 6_565 . ?
N317 Zn36 N323 96.5(8) 6_565 . ?
I413 Zn47 I414 123.2(8) . . ?
N324 Zn47 I413 121.0(10) . . ?
N324 Zn47 I414 94.2(8) . . ?
N325 Zn47 I413 116.8(10) . . ?
N325 Zn47 I414 94.9(8) . . ?
N325 Zn47 N324 101.2(10) . . ?
I301 Zn31 I302 119.77(19) . . ?
N335 Zn31 I302 105.4(7) 3_536 . ?
N335 Zn31 I301 110.5(6) 3_536 . ?
N301 Zn31 I302 106.8(6) . . ?
N301 Zn31 I301 107.9(7) . . ?
N301 Zn31 N335 105.6(8) . 3_536 ?
C379 N327 C378 117.5(18) . . ?
C306 N303 C307 117(2) . . ?
C397 N334 C398 113.7(15) . . ?
C362 N322 C361 114.1(17) . . ?
C398 N332 C396 117.8(17) . . ?
C396 N333 C397 114.3(15) . . ?
C324 N308 C326 113.6(16) . . ?
C336 N312 C332 122(2) . . ?
C336 N312 Zn34 118.8(19) . . ?
C336 N312 Zn44 115.6(18) . . ?
C336 N312 Zn54 110(2) . . ?
C332 N312 Zn34 118.7(15) . . ?
C332 N312 Zn44 121.9(15) . . ?
C332 N312 Zn54 127.7(18) . . ?
C308 N304 C307 114(2) . . ?
C384 N329 Zn48 120(2) . . ?
C384 N329 C383 119(2) . . ?
C384 N329 Zn38 126(2) . . ?
C383 N329 Zn48 120.4(16) . . ?
C383 N329 Zn38 114.6(15) . . ?
C380 N326 C378 116.4(19) . . ?
N327 C379 N328 126.7(16) . . ?
N327 C379 C381 121.8(17) . . ?
N328 C379 C381 112(2) . . ?
C306 N302 C308 116(2) . . ?
C325 N309 C324 116(2) . . ?
C342 N314 C344 115(2) . . ?
C390 N330 Zn39 118(2) . . ?
C390 N330 Zn49 119(2) . . ?
C390 N330 Zn59 136(3) . . ?
C386 N330 Zn39 119.4(17) . . ?
C386 N330 C390 122(2) . . ?
C386 N330 Zn49 118.8(17) . . ?
C386 N330 Zn59 102(2) . . ?
C368 N324 Zn47 101.7(15) . . ?
C368 N324 Zn37 122.3(15) . . ?
C372 N324 Zn47 136.0(19) . . ?
C372 N324 C368 122(2) . . ?
C372 N324 Zn37 115.9(17) . . ?
C361 N321 C360 118.3(19) . . ?
C395 N331 Zn39 126.2(15) . . ?
C395 N331 C391 116.4(18) . . ?
C395 N331 Zn49 125.1(15) . . ?
C395 N331 Zn59 114(3) . . ?
C391 N331 Zn39 117.1(15) . . ?
Zn31 N335 Zn41 27.2(4) 3_464 3_464 ?
C402 N335 Zn31 121.7(16) . 3_464 ?
C402 N335 C401 119(2) . . ?
C402 N335 Zn41 96.6(15) . 3_464 ?
C401 N335 Zn31 118.9(16) . 3_464 ?
C401 N335 Zn41 144.2(17) . 3_464 ?
C343 N315 C342 114(2) . . ?
C354 N318 Zn35 125(2) . . ?
C354 N318 Zn45 115(2) . . ?
C350 N318 C354 117(2) . . ?
C350 N318 Zn45 127.2(18) . . ?
C329 N311 C330 118(2) . . ?
C329 N311 Zn43 127(2) . . ?
C330 N311 Zn43 114.3(18) . . ?
C380 N328 C379 108(2) . . ?
C373 N325 Zn47 106(2) . . ?
C373 N325 C377 123(3) . . ?
C377 N325 Zn47 130(2) . . ?
C473 N325 Zn37 121(2) . . ?
C473 N325 C477 122(3) . . ?
C477 N325 Zn37 114(2) . . ?
C337 N313 C341 121(3) . . ?
C337 N313 Zn34 119.2(19) . . ?
C337 N313 Zn44 121.7(19) . . ?
C337 N313 Zn54 129(2) . . ?
C341 N313 Zn34 120(2) . . ?
C341 N313 Zn44 117(2) . . ?
C341 N313 Zn54 110(2) . . ?
C318 N306 Zn32 126(2) . . ?
C318 N306 C314 118(2) . . ?
C318 N306 Zn42 119(2) . . ?
C314 N306 Zn32 116.1(16) . . ?
C314 N306 Zn42 123.5(16) . . ?
Zn48 N336 Zn38 5.9(7) 6_575 6_575 ?
C404 N336 Zn48 122.2(14) . 6_575 ?
C404 N336 Zn38 118.9(14) . 6_575 ?
C408 N336 Zn48 117.8(15) . 6_575 ?
C408 N336 C404 118.5(18) . . ?
C408 N336 Zn38 122.0(14) . 6_575 ?
N334 C397 N333 127(2) . . ?
N334 C397 C399 118.5(15) . . ?
N333 C397 C399 114.2(16) . . ?
C366 N323 Zn36 114.2(16) . . ?
C366 N323 Zn46 125.2(18) . . ?
C366 N323 C365 125(2) . . ?
C365 N323 Zn36 119.5(15) . . ?
C365 N323 Zn46 107.0(17) . . ?
N315 C343 N316 128(2) . . ?
N315 C343 C345 120(2) . . ?
N316 C343 C345 111(3) . . ?
C394 C393 C396 117.6(18) . . ?
C392 C393 C396 120.8(18) . . ?
C392 C393 C394 121.2(19) . . ?
C360 N320 C362 111.8(17) . . ?
N303 C307 N304 123(2) . . ?
N303 C307 C309 118.4(19) . . ?
N304 C307 C309 118(2) . . ?
C356 C357 C360 117.7(19) . . ?
C358 C357 C360 125(2) . . ?
C358 C357 C356 117.0(19) . . ?
C355 N319 Zn35 121.7(16) . . ?
C355 N319 C359 117(2) . . ?
C355 N319 Zn45 130.2(17) . . ?
C359 N319 Zn35 121.3(15) . . ?
C359 N319 Zn45 112.1(16) . . ?
N326 C380 N328 128(2) . . ?
N326 C380 C388 116(2) . . ?
N328 C380 C388 115(2) . . ?
C381 C385 H385 118.5 . . ?
C384 C385 H385 118.5 . . ?
C384 C385 C381 123(2) . . ?
C361 C363 C367 118.0(18) . . ?
C364 C363 C361 124.5(18) . . ?
C364 C363 C367 117(2) . . ?
C389 C388 C380 122(2) . . ?
C387 C388 C380 122(3) . . ?
C387 C388 C389 116(2) . . ?
N304 C308 C316 116(2) . . ?
N302 C308 N304 124(2) . . ?
N302 C308 C316 120(2) . . ?
C317 C316 C308 123(2) . . ?
C317 C316 C315 118(2) . . ?
C315 C316 C308 118(3) . . ?
C353 C352 C344 124(2) . . ?
C353 C352 C351 116(2) . . ?
C351 C352 C344 119(3) . . ?
C385 C381 C379 125.2(18) . . ?
C385 C381 C382 116(2) . . ?
C382 C381 C379 119(2) . . ?
C323 N307 Zn32 121.7(15) . . ?
C323 N307 C319 117(2) . . ?
C323 N307 Zn42 116.0(15) . . ?
C319 N307 Zn32 121.3(17) . . ?
C319 N307 Zn42 126.2(17) . . ?
C344 N316 C343 110(3) . . ?
C310 C309 C307 118.7(15) . . ?
C310 C309 C313 120.0 . . ?
C313 C309 C307 121.1(15) . . ?
C309 C310 H310 120.0 . . ?
C309 C310 C311 120.0 . . ?
C311 C310 H310 120.0 . . ?
C310 C311 H311 120.0 . . ?
N305 C311 C310 120.0 . . ?
N305 C311 H311 120.0 . . ?
C311 N305 Zn33 120.6(9) . 6_556 ?
C311 N305 C312 120.0 . . ?
C311 N305 Zn43 117.2(10) . 6_556 ?
C312 N305 Zn33 118.9(8) . 6_556 ?
C312 N305 Zn43 122.7(10) . 6_556 ?
N305 C312 H312 120.0 . . ?
C313 C312 N305 120.0 . . ?
C313 C312 H312 120.0 . . ?
C309 C313 H313 120.0 . . ?
C312 C313 C309 120.0 . . ?
C312 C313 H313 120.0 . . ?
N327 C378 C375 118.3(19) . . ?
N326 C378 N327 122(2) . . ?
N326 C378 C375 119.3(18) . . ?
C326 N310 C325 114(2) . . ?
C405 C406 C398 124(2) . . ?
C405 C406 C407 113.0(18) . . ?
C407 C406 C398 123(2) . . ?
N331 C395 H395 117.5 . . ?
N331 C395 C394 125(2) . . ?
C394 C395 H395 117.5 . . ?
N322 C361 C363 117.0(17) . . ?
N321 C361 N322 124.3(19) . . ?
N321 C361 C363 118.5(16) . . ?
N335 C402 H402 118.7 . . ?
N335 C402 C403 123(2) . . ?
N335 C402 Zn41 54.8(12) . 3_464 ?
C403 C402 H402 118.7 . . ?
C403 C402 Zn41 172(2) . 3_464 ?
N336 C404 H404 121.0 . . ?
N336 C404 C405 118(2) . . ?
C405 C404 H404 121.0 . . ?
N329 C384 C385 121(3) . . ?
N329 C384 H384 119.3 . . ?
C385 C384 H384 119.3 . . ?
C406 C405 C404 125(2) . . ?
C406 C405 H405 117.5 . . ?
C404 C405 H405 117.5 . . ?
C316 C317 H317 118.7 . . ?
C316 C317 C318 123(2) . . ?
C318 C317 H317 118.7 . . ?
N322 C362 N320 126.6(19) . . ?
N322 C362 C370 118(2) . . ?
N320 C362 C370 115(2) . . ?
N308 C326 C334 117(2) . . ?
N310 C326 N308 126(2) . . ?
N310 C326 C334 116(2) . . ?
C381 C382 H382 121.6 . . ?
C383 C382 C381 117(2) . . ?
C383 C382 H382 121.6 . . ?
N314 C344 C352 117(2) . . ?
N314 C344 N316 127(3) . . ?
N316 C344 C352 116(3) . . ?
C335 C334 C326 117.4(19) . . ?
C335 C334 C333 118(2) . . ?
C333 C334 C326 125(2) . . ?
C328 C327 C325 120.0(19) . . ?
C328 C327 C331 118(2) . . ?
C331 C327 C325 122(2) . . ?
C403 C399 C397 119.6(17) . . ?
C400 C399 C397 124.4(18) . . ?
C400 C399 C403 116(2) . . ?
N314 C342 N315 125(3) . . ?
N314 C342 C339 121(2) . . ?
N315 C342 C339 114(2) . . ?
N309 C325 N310 124(2) . . ?
N309 C325 C327 121(2) . . ?
N309 C325 C427 122(3) . . ?
N310 C325 C327 115(2) . . ?
N310 C325 C427 114(3) . . ?
N311 C329 H329 117.0 . . ?
N311 C329 C328 126(2) . . ?
C328 C329 H329 117.0 . . ?
C352 C353 H353 118.6 . . ?
C352 C353 C354 123(2) . . ?
C354 C353 H353 118.6 . . ?
N303 C306 N302 126(3) . . ?
N303 C306 C303 119(2) . . ?
N302 C306 C303 115(2) . . ?
N319 C355 H355 118.7 . . ?
N319 C355 C356 123(2) . . ?
C356 C355 H355 118.7 . . ?
C374 C375 C378 118(2) . . ?
C374 C375 C376 121(3) . . ?
C376 C375 C378 120(2) . . ?
C474 C375 C378 118(2) . . ?
C474 C375 C476 122(3) . . ?
C476 C375 C378 120(2) . . ?
C342 C339 C340 122(2) . . ?
C338 C339 C342 127(3) . . ?
C338 C339 C340 111(3) . . ?
N334 C398 C406 117.6(17) . . ?
N332 C398 N334 124.5(17) . . ?
N332 C398 C406 117.8(19) . . ?
C327 C328 H328 122.6 . . ?
C329 C328 C327 115(2) . . ?
C329 C328 H328 122.6 . . ?
C388 C389 H389 118.3 . . ?
C388 C389 C390 123(2) . . ?
C390 C389 H389 118.3 . . ?
C324 C321 C320 122.9(19) . . ?
C322 C321 C324 125(2) . . ?
C322 C321 C320 112(2) . . ?
N308 C324 N309 125.5(18) . . ?
N308 C324 C321 116.3(17) . . ?
N309 C324 C321 118.0(18) . . ?
C363 C364 H364 120.1 . . ?
C363 C364 C365 120(2) . . ?
C365 C364 H364 120.1 . . ?
N335 C401 H401 118.3 . . ?
N335 C401 C400 123(2) . . ?
C400 C401 H401 118.3 . . ?
C321 C320 H320 118.3 . . ?
C319 C320 C321 123(2) . . ?
C319 C320 H320 118.3 . . ?
N318 C354 C353 121(3) . . ?
N318 C354 H354 119.6 . . ?
C353 C354 H354 119.6 . . ?
N324 C368 H368 119.5 . . ?
N324 C368 C369 121(2) . . ?
C369 C368 H368 119.5 . . ?
N306 C318 C317 119(3) . . ?
N306 C318 H318 120.3 . . ?
C317 C318 H318 120.3 . . ?
N321 C360 N320 124.4(19) . . ?
N321 C360 C357 120(2) . . ?
N320 C360 C357 115.3(19) . . ?
N332 C396 C393 119.9(18) . . ?
N333 C396 N332 122.6(16) . . ?
N333 C396 C393 117.5(16) . . ?
C402 C403 H403 121.2 . . ?
C399 C403 C402 118(2) . . ?
C399 C403 H403 121.2 . . ?
C357 C356 H356 120.0 . . ?
C355 C356 C357 120(2) . . ?
C355 C356 H356 120.0 . . ?
N330 C390 C389 117(3) . . ?
N330 C390 H390 121.5 . . ?
C389 C390 H390 121.5 . . ?
C362 C370 C369 127(2) . . ?
C362 C370 C371 118(2) . . ?
C369 C370 C371 115(2) . . ?
C357 C358 H358 119.8 . . ?
C357 C358 C359 120(2) . . ?
C359 C358 H358 119.8 . . ?
C406 C407 H407 118.7 . . ?
C408 C407 C406 123(2) . . ?
C408 C407 H407 118.7 . . ?
N307 C323 H323 118.6 . . ?
N307 C323 C322 122.8(18) . . ?
C322 C323 H323 118.6 . . ?
N319 C359 C358 123(2) . . ?
N319 C359 H359 118.5 . . ?
C358 C359 H359 118.5 . . ?
C399 C400 C401 121(2) . . ?
C399 C400 H400 119.7 . . ?
C401 C400 H400 119.7 . . ?
N312 C336 H336 121.1 . . ?
N312 C336 C335 118(3) . . ?
C335 C336 H336 121.1 . . ?
N324 C372 H372 120.4 . . ?
N324 C372 C371 119(3) . . ?
C371 C372 H372 120.4 . . ?
C393 C394 H394 121.7 . . ?
C395 C394 C393 117(2) . . ?
C395 C394 H394 121.7 . . ?
C334 C335 C336 122(2) . . ?
C334 C335 H335 119.2 . . ?
C336 C335 H335 119.2 . . ?
N306 C314 H314 116.6 . . ?
N306 C314 C315 127(2) . . ?
C315 C314 H314 116.6 . . ?
N313 C337 H337 118.5 . . ?
N313 C337 C338 123(3) . . ?
C338 C337 H337 118.5 . . ?
N307 C319 H319 118.2 . . ?
C320 C319 N307 124(2) . . ?
C320 C319 H319 118.2 . . ?
N329 C383 C382 124(2) . . ?
N329 C383 H383 118.1 . . ?
C382 C383 H383 118.1 . . ?
N323 C366 H366 119.5 . . ?
N323 C366 C367 121(2) . . ?
C367 C366 H366 119.5 . . ?
C375 C374 H374 122.9 . . ?
C375 C374 C373 114(3) . . ?
C373 C374 H374 122.9 . . ?
C316 C315 C314 114(3) . . ?
C316 C315 H315 123.1 . . ?
C314 C315 H315 123.1 . . ?
N336 C408 C407 122(2) . . ?
N336 C408 H408 119.1 . . ?
C407 C408 H408 119.1 . . ?
C321 C322 H322 119.4 . . ?
C323 C322 C321 121(2) . . ?
C323 C322 H322 119.4 . . ?
C327 C331 H331 120.7 . . ?
C330 C331 C327 119(2) . . ?
C330 C331 H331 120.7 . . ?
C393 C392 H392 121.4 . . ?
C393 C392 C391 117(2) . . ?
C391 C392 H392 121.4 . . ?
C339 C340 H340 118.8 . . ?
C341 C340 C339 122(3) . . ?
C341 C340 H340 118.8 . . ?
C334 C333 H333 120.2 . . ?
C334 C333 C332 120(2) . . ?
C332 C333 H333 120.1 . . ?
C363 C367 C366 117(2) . . ?
C363 C367 H367 121.6 . . ?
C366 C367 H367 121.6 . . ?
C375 C376 H376 120.5 . . ?
C377 C376 C375 119(3) . . ?
C377 C376 H376 120.5 . . ?
N312 C332 C333 119(2) . . ?
N312 C332 H332 120.3 . . ?
C333 C332 H332 120.3 . . ?
N331 C391 C392 123(2) . . ?
N331 C391 H391 118.3 . . ?
C392 C391 H391 118.3 . . ?
C368 C369 C370 119(3) . . ?
C368 C369 H369 120.3 . . ?
C370 C369 H369 120.3 . . ?
N325 C373 C374 122(3) . . ?
N325 C373 H373 119.1 . . ?
C374 C373 H373 119.1 . . ?
C370 C371 H371 118.7 . . ?
C372 C371 C370 123(2) . . ?
C372 C371 H371 118.7 . . ?
C339 C338 C337 122(3) . . ?
C339 C338 H338 119.0 . . ?
C337 C338 H338 119.0 . . ?
N325 C377 C376 118(3) . . ?
N325 C377 H377 120.9 . . ?
C376 C377 H377 120.9 . . ?
N313 C341 C340 120(3) . . ?
N313 C341 H341 119.8 . . ?
C340 C341 H341 119.8 . . ?
N311 C330 C331 124(2) . . ?
N311 C330 H330 118.2 . . ?
C331 C330 H330 118.2 . . ?
C388 C387 H387 119.8 . . ?
C388 C387 C386 120(3) . . ?
C386 C387 H387 119.8 . . ?
N330 C386 C387 121(3) . . ?
N330 C386 H386 119.7 . . ?
C387 C386 H386 119.7 . . ?
N329 Zn38 N336 99.0(7) . 6_576 ?
N329 Zn38 I316 108.2(7) . . ?
N329 Zn38 I315 107.8(7) . . ?
N336 Zn38 I316 104.4(7) 6_576 . ?
N336 Zn38 I315 108.1(7) 6_576 . ?
I316 Zn38 I315 126.1(4) . . ?
C349 C345 C343 125(3) . . ?
C349 C345 C346 118(3) . . ?
C346 C345 C343 117(3) . . ?
N318 Zn45 I409 110.7(11) . . ?
N318 Zn45 I410 111.4(12) . . ?
N319 Zn45 N318 101.0(11) . . ?
N319 Zn45 I409 102.0(9) . . ?
N319 Zn45 I410 111.5(13) . . ?
I409 Zn45 I410 118.4(9) . . ?
N311 Zn43 I406 105.6(13) . . ?
N311 Zn43 I405 102.2(12) . . ?
N305 Zn43 N311 100(5) 6 . ?
N305 Zn43 I406 108(6) 6 . ?
N305 Zn43 I405 107(7) 6 . ?
I406 Zn43 I405 129.5(7) . . ?
N335 Zn41 C402 28.6(7) 3_536 3_536 ?
N335 Zn41 I402 120.1(9) 3_536 . ?
N335 Zn41 I401 100.3(8) 3_536 . ?
N335 Zn41 N301 92.4(10) 3_536 . ?
I401 Zn41 I402 120.8(7) . . ?
N301 Zn41 C402 99.8(9) . 3_536 ?
N301 Zn41 I402 127.5(9) . . ?
N301 Zn41 I401 88.0(8) . . ?
N324 Zn37 I314 106.7(6) . . ?
N324 Zn37 I313 110.6(6) . . ?
N325 Zn37 N324 100.3(8) . . ?
N325 Zn37 I314 111.8(6) . . ?
N325 Zn37 I313 103.8(6) . . ?
I314 Zn37 I313 121.71(17) . . ?
C305 N301 Zn31 117.5(12) . . ?
C305 N301 Zn41 96.2(11) . . ?
C305 N301 C301 120.0 . . ?
C301 N301 Zn31 122.5(12) . . ?
C301 N301 Zn41 142.3(11) . . ?
N301 C305 H305 120.0 . . ?
C304 C305 N301 120.0 . . ?
C304 C305 H305 120.0 . . ?
C305 C304 H304 120.0 . . ?
C303 C304 C305 120.0 . . ?
C303 C304 H304 120.0 . . ?
C304 C303 C306 120.9(17) . . ?
C304 C303 C302 120.0 . . ?
C302 C303 C306 119.1(16) . . ?
C303 C302 H302 120.0 . . ?
C301 C302 C303 120.0 . . ?
C301 C302 H302 120.0 . . ?
N301 C301 H301 120.0 . . ?
C302 C301 N301 120.0 . . ?
C302 C301 H301 120.0 . . ?
C345 C349 H349 118.2 . . ?
C348 C349 C345 124(3) . . ?
C348 C349 H349 118.2 . . ?
C345 C346 H346 121.8 . . ?
C345 C346 C347 116(3) . . ?
C347 C346 H346 121.8 . . ?
N306 Zn42 I404 109.3(9) . . ?
N306 Zn42 I403 107.8(8) . . ?
N307 Zn42 N306 101.4(9) . . ?
N307 Zn42 I404 111.1(10) . . ?
N307 Zn42 I403 100.5(8) . . ?
I403 Zn42 I404 124.2(6) . . ?
N312 Zn34 I308 107.8(8) . . ?
N312 Zn34 I307 110.8(8) . . ?
N313 Zn34 N312 103.3(10) . . ?
N313 Zn34 I308 105.1(8) . . ?
N313 Zn34 I307 106.8(8) . . ?
I308 Zn34 I307 121.4(7) . . ?
Zn36 N317 Zn46 28.3(6) 6_566 6_566 ?
C347 N317 Zn36 119(2) . 6_566 ?
C347 N317 Zn46 91(2) . 6_566 ?
C348 N317 Zn36 119(2) . 6_566 ?
C348 N317 C347 121(3) . . ?
C348 N317 Zn46 147(2) . 6_566 ?
C346 C347 H347 119.2 . . ?
N317 C347 C346 122(3) . . ?
N317 C347 H347 119.2 . . ?
N323 Zn46 N317 93.1(9) . 6_565 ?
N323 Zn46 I412 96.6(9) . . ?
N323 Zn46 I411 117.5(10) . . ?
N317 Zn46 I412 87.0(10) 6_565 . ?
N317 Zn46 I411 126.2(11) 6_565 . ?
I411 Zn46 I412 127.4(10) . . ?
N312 Zn44 I408 105.1(7) . . ?
N312 Zn44 I407 110.2(7) . . ?
N313 Zn44 N312 102.4(9) . . ?
N313 Zn44 I408 109.6(8) . . ?
N313 Zn44 I407 106.9(7) . . ?
I408 Zn44 I407 121.1(5) . . ?
N312 Zn54 N313 106(6) . . ?
N312 Zn54 I508 121(2) . . ?
N312 Zn54 I507 113(2) . . ?
N313 Zn54 I508 91(4) . . ?
N313 Zn54 I507 76(3) . . ?
I508 Zn54 I507 126(3) . . ?
N323 C365 C364 119(2) . . ?
N323 C365 H365 120.3 . . ?
C364 C365 H365 120.3 . . ?
C349 C348 H348 120.3 . . ?
N317 C348 C349 119(3) . . ?
N317 C348 H348 120.3 . . ?
N330 Zn49 I417 104.9(7) . . ?
N330 Zn49 I418 108.4(7) . . ?
N331 Zn49 N330 101.0(7) . . ?
N331 Zn49 I417 107.2(7) . . ?
N331 Zn49 I418 107.6(8) . . ?
I418 Zn49 I417 125.2(4) . . ?
N330 Zn59 N331 103(3) . . ?
N330 Zn59 I517 109(4) . . ?
N330 Zn59 I518 109(4) . . ?
N331 Zn59 I517 119(5) . . ?
N331 Zn59 I518 92(3) . . ?
I518 Zn59 I517 123(3) . . ?
C12A O3A C15A 119(3) . . ?
C6A C1A H1A 119.9 . . ?
C2A C1A H1A 119.9 . . ?
C2A C1A C6A 120(2) . . ?
C13A O1A H1AA 109.5 . . ?
C8A O2A C14A 116(3) . . ?
C4A C5A C13A 121(2) . . ?
C6A C5A C4A 119.0(19) . . ?
C6A C5A C13A 120(2) . . ?
O3A C12A C11A 122(2) . . ?
O3A C12A C7A 115(2) . . ?
C11A C12A C7A 123(2) . . ?
C5A C4A C7A 121(2) . . ?
C3A C4A C5A 119.7(18) . . ?
C3A C4A C7A 118(2) . . ?
C1A C6A H6A 119.6 . . ?
C5A C6A C1A 121(2) . . ?
C5A C6A H6A 119.6 . . ?
O2A C8A C9A 124(2) . . ?
O2A C8A C7A 115(2) . . ?
C9A C8A C7A 120.0(15) . . ?
C12A C11A H11A 121.1 . . ?
C10A C11A C12A 117.8(19) . . ?
C10A C11A H11A 121.1 . . ?
C8A C9A H9A 119.2 . . ?
C8A C9A C10A 121.6(17) . . ?
C10A C9A H9A 119.2 . . ?
O2A C14A H14A 109.5 . . ?
O2A C14A H14B 109.5 . . ?
O2A C14A H14C 109.5 . . ?
H14A C14A H14B 109.5 . . ?
H14A C14A H14C 109.5 . . ?
H14B C14A H14C 109.5 . . ?
C1A C2A H2A 120.6 . . ?
C1A C2A C3A 119(2) . . ?
C3A C2A H2A 120.6 . . ?
O3A C15A H15A 109.5 . . ?
O3A C15A H15B 109.5 . . ?
O3A C15A H15C 109.5 . . ?
H15A C15A H15B 109.5 . . ?
H15A C15A H15C 109.5 . . ?
H15B C15A H15C 109.5 . . ?
C12A C7A C4A 124(2) . . ?
C8A C7A C12A 117.3(18) . . ?
C8A C7A C4A 118(2) . . ?
O1A C13A C5A 113(3) . . ?
O1A C13A H13A 109.0 . . ?
O1A C13A H13B 109.0 . . ?
C5A C13A H13A 109.0 . . ?
C5A C13A H13B 109.0 . . ?
H13A C13A H13B 107.8 . . ?
N325 C473 H473 118.8 . . ?
N325 C473 C474 122(3) . . ?
C474 C473 H473 118.8 . . ?
C375 C474 C473 114(3) . . ?
C375 C474 H474 123.0 . . ?
C473 C474 H474 123.0 . . ?
C375 C476 H476 120.7 . . ?
C477 C476 C375 119(3) . . ?
C477 C476 H476 120.7 . . ?
N325 C477 C476 118(3) . . ?
N325 C477 H477 120.8 . . ?
C476 C477 H477 120.8 . . ?
N318 C350 H350 116.6 . . ?
N318 C350 C351 127(3) . . ?
C351 C350 H350 116.6 . . ?
C352 C351 H351 122.6 . . ?
C350 C351 C352 115(3) . . ?
C350 C351 H351 122.6 . . ?
C431 C430 H430 117.5 . . ?
N411 C430 H430 117.5 . . ?
N411 C430 C431 125(3) . . ?
C428 C429 H429 118.0 . . ?
N411 C429 H429 118.0 . . ?
N411 C429 C428 124(4) . . ?
C430 C431 H431 121.7 . . ?
C430 C431 C427 117(3) . . ?
C427 C431 H431 121.7 . . ?
C429 C428 H428 123.2 . . ?
C429 C428 C427 114(3) . . ?
C427 C428 H428 123.2 . . ?
C431 C427 C325 122(3) . . ?
C428 C427 C325 120(3) . . ?
C428 C427 C431 116(4) . . ?
C430 N411 Zn33 121(4) . . ?
C429 N411 Zn33 121(4) . . ?
C429 N411 C430 117(3) . . ?
C4A C3A C2A 121(2) . . ?
C4A C3A H3A 119.5 . . ?
C2A C3A H3A 119.5 . . ?
C11A C10A H10A 120.0 . . ?
C9A C10A C11A 120.0(16) . . ?
C9A C10A H10A 120.0 . . ?

loop_
_geom_bond_atom_site_label_1
_geom_bond_atom_site_label_2
_geom_bond_distance
_geom_bond_site_symmetry_2
_geom_bond_publ_flag
I303 Zn32 2.532(9) . ?
I416 Zn48 2.480(17) . ?
I415 Zn48 2.531(17) . ?
I306 Zn33 2.475(10) . ?
I304 Zn32 2.532(8) . ?
I309 Zn35 2.532(5) . ?
I413 Zn47 2.511(15) . ?
I317 Zn39 2.538(11) . ?
I305 Zn33 2.552(10) . ?
I310 Zn35 2.538(6) . ?
I414 Zn47 2.555(17) . ?
I312 Zn36 2.507(7) . ?
I318 Zn39 2.530(13) . ?
I302 Zn31 2.530(6) . ?
I301 Zn31 2.528(5) . ?
I311 Zn36 2.522(7) . ?
Zn48 N329 2.08(3) . ?
Zn48 N336 2.10(5) 6_576 ?
Zn32 N306 2.07(2) . ?
Zn32 N307 2.10(2) . ?
Zn39 N330 2.08(2) . ?
Zn39 N331 2.078(18) . ?
Zn33 N305 2.25(12) 6 ?
Zn33 N411 2.03(4) . ?
Zn35 N318 2.07(2) . ?
Zn35 N319 2.053(18) . ?
Zn36 N323 2.164(18) . ?
Zn36 N317 2.08(2) 6_565 ?
Zn47 N324 2.10(2) . ?
Zn47 N325 2.09(2) . ?
Zn31 N335 2.111(19) 3_536 ?
Zn31 N301 2.012(16) . ?
N327 C379 1.29(3) . ?
N327 C378 1.33(3) . ?
N303 C307 1.33(3) . ?
N303 C306 1.30(3) . ?
N334 C397 1.29(2) . ?
N334 C398 1.40(2) . ?
N322 C361 1.34(2) . ?
N322 C362 1.33(3) . ?
N332 C398 1.26(2) . ?
N332 C396 1.40(2) . ?
N333 C397 1.38(2) . ?
N333 C396 1.32(3) . ?
N308 C326 1.35(3) . ?
N308 C324 1.31(3) . ?
N312 C336 1.33(3) . ?
N312 C332 1.36(3) . ?
N312 Zn34 2.10(2) . ?
N312 Zn44 2.12(2) . ?
N312 Zn54 1.94(6) . ?
N304 C307 1.37(3) . ?
N304 C308 1.35(3) . ?
N329 C384 1.32(3) . ?
N329 C383 1.33(3) . ?
N329 Zn38 2.08(2) . ?
N326 C380 1.31(3) . ?
N326 C378 1.33(3) . ?
C379 N328 1.41(3) . ?
C379 C381 1.47(3) . ?
N302 C308 1.35(3) . ?
N302 C306 1.30(3) . ?
N309 C325 1.31(3) . ?
N309 C324 1.33(2) . ?
N314 C344 1.32(3) . ?
N314 C342 1.31(3) . ?
N330 C390 1.31(3) . ?
N330 C386 1.30(4) . ?
N330 Zn49 2.10(2) . ?
N330 Zn59 1.98(11) . ?
N324 C368 1.36(3) . ?
N324 C372 1.36(3) . ?
N324 Zn37 2.117(18) . ?
N321 C361 1.30(2) . ?
N321 C360 1.33(3) . ?
N331 C395 1.29(3) . ?
N331 C391 1.33(3) . ?
N331 Zn49 2.082(17) . ?
N331 Zn59 2.14(11) . ?
N335 C402 1.25(3) . ?
N335 C401 1.32(3) . ?
N335 Zn41 2.13(2) 3_464 ?
N315 C343 1.25(3) . ?
N315 C342 1.34(3) . ?
N318 C354 1.34(3) . ?
N318 Zn45 2.07(3) . ?
N318 C350 1.26(4) . ?
N311 C329 1.27(3) . ?
N311 C330 1.30(3) . ?
N311 Zn43 2.19(2) . ?
N328 C380 1.36(3) . ?
N325 C373 1.30(3) . ?
N325 C377 1.34(3) . ?
N325 Zn37 2.10(2) . ?
N325 C473 1.30(4) . ?
N325 C477 1.34(4) . ?
N313 C337 1.32(4) . ?
N313 C341 1.32(4) . ?
N313 Zn34 2.05(3) . ?
N313 Zn44 2.07(3) . ?
N313 Zn54 2.13(15) . ?
N306 C318 1.28(3) . ?
N306 C314 1.30(3) . ?
N306 Zn42 2.08(2) . ?
N336 C404 1.36(3) . ?
N336 C408 1.30(3) . ?
N336 Zn38 2.104(19) 6_575 ?
C397 C399 1.50(3) . ?
N323 C366 1.23(3) . ?
N323 Zn46 2.14(2) . ?
N323 C365 1.32(3) . ?
C343 N316 1.41(3) . ?
C343 C345 1.50(4) . ?
C393 C396 1.48(2) . ?
C393 C394 1.38(3) . ?
C393 C392 1.32(3) . ?
N320 C362 1.38(3) . ?
N320 C360 1.36(3) . ?
C307 C309 1.45(3) . ?
C357 C360 1.48(3) . ?
C357 C356 1.43(3) . ?
C357 C358 1.33(3) . ?
N319 C355 1.33(3) . ?
N319 C359 1.36(3) . ?
N319 Zn45 2.06(2) . ?
C380 C388 1.48(3) . ?
C385 H385 0.9500 . ?
C385 C381 1.40(3) . ?
C385 C384 1.34(3) . ?
C363 C361 1.42(3) . ?
C363 C364 1.40(3) . ?
C363 C367 1.44(3) . ?
C388 C389 1.36(3) . ?
C388 C387 1.34(3) . ?
C308 C316 1.49(3) . ?
C316 C317 1.32(3) . ?
C316 C315 1.39(3) . ?
C352 C344 1.45(4) . ?
C352 C353 1.35(4) . ?
C352 C351 1.43(3) . ?
C381 C382 1.43(3) . ?
N307 C323 1.33(3) . ?
N307 C319 1.37(3) . ?
N307 Zn42 2.05(2) . ?
N316 C344 1.32(3) . ?
C309 C310 1.3900 . ?
C309 C313 1.3900 . ?
C310 H310 0.9500 . ?
C310 C311 1.3900 . ?
C311 H311 0.9500 . ?
C311 N305 1.3900 . ?
N305 C312 1.3900 . ?
N305 Zn43 1.853(16) 6_556 ?
C312 H312 0.9500 . ?
C312 C313 1.3900 . ?
C313 H313 0.9500 . ?
C378 C375 1.51(3) . ?
N310 C326 1.31(3) . ?
N310 C325 1.35(3) . ?
C406 C405 1.32(3) . ?
C406 C398 1.43(3) . ?
C406 C407 1.38(3) . ?
C395 H395 0.9500 . ?
C395 C394 1.37(3) . ?
C402 H402 0.9500 . ?
C402 C403 1.43(3) . ?
C402 Zn41 2.59(2) 3_464 ?
C404 H404 0.9500 . ?
C404 C405 1.38(3) . ?
C384 H384 0.9500 . ?
C405 H405 0.9500 . ?
C317 H317 0.9500 . ?
C317 C318 1.42(3) . ?
C362 C370 1.44(3) . ?
C326 C334 1.48(3) . ?
C382 H382 0.9500 . ?
C382 C383 1.40(3) . ?
C334 C335 1.35(3) . ?
C334 C333 1.41(3) . ?
C327 C325 1.48(3) . ?
C327 C328 1.39(3) . ?
C327 C331 1.40(3) . ?
C399 C403 1.41(3) . ?
C399 C400 1.35(3) . ?
C342 C339 1.49(4) . ?
C325 C427 1.48(3) . ?
C329 H329 0.9500 . ?
C329 C328 1.39(3) . ?
C353 H353 0.9500 . ?
C353 C354 1.38(4) . ?
C306 C303 1.54(3) . ?
C355 H355 0.9500 . ?
C355 C356 1.35(3) . ?
C375 C374 1.32(3) . ?
C375 C376 1.46(4) . ?
C375 C474 1.32(4) . ?
C375 C476 1.46(4) . ?
C339 C340 1.54(4) . ?
C339 C338 1.37(4) . ?
C328 H328 0.9500 . ?
C389 H389 0.9500 . ?
C389 C390 1.41(4) . ?
C321 C324 1.45(3) . ?
C321 C320 1.47(3) . ?
C321 C322 1.39(3) . ?
C364 H364 0.9500 . ?
C364 C365 1.40(3) . ?
C401 H401 0.9500 . ?
C401 C400 1.35(3) . ?
C320 H320 0.9500 . ?
C320 C319 1.26(3) . ?
C354 H354 0.9500 . ?
C368 H368 0.9500 . ?
C368 C369 1.41(3) . ?
C318 H318 0.9500 . ?
C403 H403 0.9500 . ?
C356 H356 0.9500 . ?
C390 H390 0.9500 . ?
C370 C369 1.44(3) . ?
C370 C371 1.45(4) . ?
C358 H358 0.9500 . ?
C358 C359 1.37(3) . ?
C407 H407 0.9500 . ?
C407 C408 1.35(3) . ?
C323 H323 0.9500 . ?
C323 C322 1.38(3) . ?
C359 H359 0.9500 . ?
C400 H400 0.9500 . ?
C336 H336 0.9500 . ?
C336 C335 1.45(3) . ?
C372 H372 0.9500 . ?
C372 C371 1.39(3) . ?
C394 H394 0.9500 . ?
C335 H335 0.9500 . ?
C314 H314 0.9500 . ?
C314 C315 1.40(4) . ?
C337 H337 0.9500 . ?
C337 C338 1.38(5) . ?
C319 H319 0.9500 . ?
C383 H383 0.9500 . ?
C366 H366 0.9500 . ?
C366 C367 1.44(3) . ?
C374 H374 0.9500 . ?
C374 C373 1.48(4) . ?
C315 H315 0.9500 . ?
C408 H408 0.9500 . ?
C322 H322 0.9500 . ?
C331 H331 0.9500 . ?
C331 C330 1.35(3) . ?
C392 H392 0.9500 . ?
C392 C391 1.40(3) . ?
C340 H340 0.9500 . ?
C340 C341 1.32(4) . ?
C333 H333 0.9500 . ?
C333 C332 1.43(3) . ?
C367 H367 0.9500 . ?
C376 H376 0.9500 . ?
C376 C377 1.38(4) . ?
C332 H332 0.9500 . ?
C391 H391 0.9500 . ?
C369 H369 0.9500 . ?
C373 H373 0.9500 . ?
C371 H371 0.9500 . ?
C338 H338 0.9500 . ?
C377 H377 0.9500 . ?
C341 H341 0.9500 . ?
C330 H330 0.9500 . ?
C387 H387 0.9500 . ?
C387 C386 1.41(4) . ?
C386 H386 0.9500 . ?
I316 Zn38 2.480(7) . ?
Zn38 I315 2.537(6) . ?
C345 C349 1.40(4) . ?
C345 C346 1.42(4) . ?
I409 Zn45 2.529(17) . ?
Zn45 I410 2.529(17) . ?
I406 Zn43 2.468(12) . ?
Zn43 I405 2.544(12) . ?
I402 Zn41 2.518(16) . ?
Zn41 I401 2.515(14) . ?
Zn41 N301 2.41(3) . ?
I314 Zn37 2.534(5) . ?
Zn37 I313 2.546(5) . ?
N301 C305 1.3900 . ?
N301 C301 1.3900 . ?
C305 H305 0.9500 . ?
C305 C304 1.3900 . ?
C304 H304 0.9500 . ?
C304 C303 1.3900 . ?
C303 C302 1.3900 . ?
C302 H302 0.9500 . ?
C302 C301 1.3900 . ?
C301 H301 0.9500 . ?
C349 H349 0.9500 . ?
C349 C348 1.39(3) . ?
C346 H346 0.9500 . ?
C346 C347 1.47(4) . ?
I404 Zn42 2.524(13) . ?
Zn42 I403 2.521(12) . ?
I308 Zn34 2.506(13) . ?
Zn34 I307 2.552(12) . ?
N317 C347 1.37(4) . ?
N317 Zn46 2.22(3) 6_566 ?
N317 C348 1.34(4) . ?
C347 H347 0.9500 . ?
Zn46 I412 2.524(18) . ?
Zn46 I411 2.515(18) . ?
I408 Zn44 2.522(10) . ?
Zn44 I407 2.569(10) . ?
I508 Zn54 2.516(18) . ?
I507 Zn54 2.558(19) . ?
C365 H365 0.9500 . ?
C348 H348 0.9500 . ?
I417 Zn49 2.541(8) . ?
Zn49 I418 2.535(7) . ?
I517 Zn59 2.540(18) . ?
Zn59 I518 2.530(19) . ?
O3A C12A 1.36(3) . ?
O3A C15A 1.433(19) . ?
C1A H1A 0.9500 . ?
C1A C6A 1.393(18) . ?
C1A C2A 1.385(18) . ?
O1A H1AA 0.8400 . ?
O1A C13A 1.425(19) . ?
O2A C8A 1.37(3) . ?
O2A C14A 1.441(18) . ?
C5A C4A 1.402(18) . ?
C5A C6A 1.380(18) . ?
C5A C13A 1.49(3) . ?
C12A C11A 1.39(2) . ?
C12A C7A 1.398(19) . ?
C4A C7A 1.50(3) . ?
C4A C3A 1.385(18) . ?
C6A H6A 0.9500 . ?
C8A C9A 1.38(2) . ?
C8A C7A 1.397(19) . ?
C11A H11A 0.9500 . ?
C11A C10A 1.39(2) . ?
C9A H9A 0.9500 . ?
C9A C10A 1.39(2) . ?
C14A H14A 0.9800 . ?
C14A H14B 0.9800 . ?
C14A H14C 0.9800 . ?
C2A H2A 0.9500 . ?
C2A C3A 1.388(18) . ?
C15A H15A 0.9800 . ?
C15A H15B 0.9800 . ?
C15A H15C 0.9800 . ?
C13A H13A 0.9900 . ?
C13A H13B 0.9900 . ?
C473 H473 0.9500 . ?
C473 C474 1.48(4) . ?
C474 H474 0.9500 . ?
C476 H476 0.9500 . ?
C476 C477 1.38(4) . ?
C477 H477 0.9500 . ?
C350 H350 0.9500 . ?
C350 C351 1.41(4) . ?
C351 H351 0.9500 . ?
C430 H430 0.9500 . ?
C430 C431 1.35(3) . ?
C430 N411 1.30(3) . ?
C429 H429 0.9500 . ?
C429 C428 1.40(3) . ?
C429 N411 1.28(3) . ?
C431 H431 0.9500 . ?
C431 C427 1.41(4) . ?
C428 H428 0.9500 . ?
C428 C427 1.40(4) . ?
C3A H3A 0.9500 . ?
C10A H10A 0.9500 . ?

loop_
_geom_torsion_atom_site_label_1
_geom_torsion_atom_site_label_2
_geom_torsion_atom_site_label_3
_geom_torsion_atom_site_label_4
_geom_torsion
_geom_torsion_site_symmetry_1
_geom_torsion_site_symmetry_2
_geom_torsion_site_symmetry_3
_geom_torsion_site_symmetry_4
_geom_torsion_publ_flag
Zn48 N329 C384 C385 -171(2) . . . . ?
Zn48 N329 C383 C382 176(2) . . . . ?
Zn48 N336 C404 C405 -165(2) 6_575 . . . ?
Zn48 N336 C408 C407 174(3) 6_575 . . . ?
Zn32 N306 C318 C317 -174.7(15) . . . . ?
Zn32 N306 C314 C315 177(2) . . . . ?
Zn32 N307 C323 C322 -172(2) . . . . ?
Zn32 N307 C319 C320 175(3) . . . . ?
Zn39 N330 C390 C389 -179.5(18) . . . . ?
Zn39 N330 C386 C387 -177(3) . . . . ?
Zn39 N331 C395 C394 172(2) . . . . ?
Zn39 N331 C391 C392 -173(2) . . . . ?
Zn33 N305 C312 C313 -172.0(10) 6_556 . . . ?
Zn35 N318 C354 C353 177(2) . . . . ?
Zn35 N319 C355 C356 175(2) . . . . ?
Zn35 N319 C359 C358 -176(2) . . . . ?
Zn36 N323 C366 C367 174(3) . . . . ?
Zn36 N323 C365 C364 -169(2) . . . . ?
Zn36 N317 C347 C346 178(3) 6_566 . . . ?
Zn36 N317 C348 C349 -173.6(18) 6_566 . . . ?
Zn47 N324 C368 C369 170(2) . . . . ?
Zn47 N324 C372 C371 -176(2) . . . . ?
Zn47 N325 C373 C374 180(4) . . . . ?
Zn47 N325 C377 C376 171(3) . . . . ?
Zn31 N335 C402 C403 -178(2) 3_464 . . . ?
Zn31 N335 C401 C400 172(2) 3_464 . . . ?
Zn31 N301 C305 C304 179.8(11) . . . . ?
Zn31 N301 C301 C302 -179.8(12) . . . . ?
N327 C379 N328 C380 -4(3) . . . . ?
N327 C379 C381 C385 168(2) . . . . ?
N327 C379 C381 C382 -12(3) . . . . ?
N327 C378 C375 C374 25(4) . . . . ?
N327 C378 C375 C376 -148(3) . . . . ?
N327 C378 C375 C474 -1(5) . . . . ?
N327 C378 C375 C476 -179(4) . . . . ?
N303 C307 C309 C310 -8(2) . . . . ?
N303 C307 C309 C313 176.7(14) . . . . ?
N303 C306 C303 C304 -160.0(18) . . . . ?
N303 C306 C303 C302 18(3) . . . . ?
N334 C397 C399 C403 15(4) . . . . ?
N334 C397 C399 C400 -167(3) . . . . ?
N322 C362 C370 C369 -174(3) . . . . ?
N322 C362 C370 C371 8(4) . . . . ?
N333 C397 C399 C403 -171(2) . . . . ?
N333 C397 C399 C400 8(4) . . . . ?
N308 C326 C334 C335 -176(3) . . . . ?
N308 C326 C334 C333 7(4) . . . . ?
N312 C336 C335 C334 14(5) . . . . ?
N304 C307 C309 C310 174.7(14) . . . . ?
N304 C307 C309 C313 -1(2) . . . . ?
N304 C308 C316 C317 -6(3) . . . . ?
N304 C308 C316 C315 -174(2) . . . . ?
N326 C380 C388 C389 159(2) . . . . ?
N326 C380 C388 C387 -27(4) . . . . ?
N326 C378 C375 C374 -159(4) . . . . ?
N326 C378 C375 C376 28(4) . . . . ?
N326 C378 C375 C474 175(5) . . . . ?
N326 C378 C375 C476 -2(5) . . . . ?
C379 N327 C378 N326 4(3) . . . . ?
C379 N327 C378 C375 -179.5(17) . . . . ?
C379 N328 C380 N326 2(3) . . . . ?
C379 N328 C380 C388 -177.3(16) . . . . ?
C379 C381 C382 C383 -173(2) . . . . ?
N302 C308 C316 C317 -178(2) . . . . ?
N302 C308 C316 C315 13(3) . . . . ?
N302 C306 C303 C304 23(3) . . . . ?
N302 C306 C303 C302 -158.6(18) . . . . ?
N309 C325 C427 C431 173(8) . . . . ?
N309 C325 C427 C428 10(14) . . . . ?
N314 C342 C339 C340 14(4) . . . . ?
N314 C342 C339 C338 -165(3) . . . . ?
N324 C368 C369 C370 12(4) . . . . ?
N324 C372 C371 C370 6(6) . . . . ?
N331 C395 C394 C393 -1(4) . . . . ?
N335 C402 C403 C399 4(5) . . . . ?
N335 C401 C400 C399 9(5) . . . . ?
N315 C343 N316 C344 -8(3) . . . . ?
N315 C343 C345 C349 165(2) . . . . ?
N315 C343 C345 C346 -16(4) . . . . ?
N315 C342 C339 C340 -166(3) . . . . ?
N315 C342 C339 C338 14(5) . . . . ?
N318 C350 C351 C352 -13(6) . . . . ?
N311 C329 C328 C327 10(9) . . . . ?
N328 C379 C381 C385 -11(3) . . . . ?
N328 C379 C381 C382 169(2) . . . . ?
N328 C380 C388 C389 -21(3) . . . . ?
N328 C380 C388 C387 153(3) . . . . ?
N325 C473 C474 C375 -10(9) . . . . ?
N313 C337 C338 C339 1(7) . . . . ?
N306 C314 C315 C316 -5(5) . . . . ?
N336 C404 C405 C406 -9(5) . . . . ?
C397 N334 C398 N332 3(4) . . . . ?
C397 N334 C398 C406 -178(2) . . . . ?
C397 N333 C396 N332 -1(3) . . . . ?
C397 N333 C396 C393 -177(2) . . . . ?
C397 C399 C403 C402 -178(2) . . . . ?
C397 C399 C400 C401 172(3) . . . . ?
N323 C366 C367 C363 -8(5) . . . . ?
C343 N315 C342 N314 4(3) . . . . ?
C343 N315 C342 C339 -176(2) . . . . ?
C343 N316 C344 N314 11(3) . . . . ?
C343 N316 C344 C352 -175.4(19) . . . . ?
C343 C345 C349 C348 179(2) . . . . ?
C343 C345 C346 C347 -175(3) . . . . ?
C393 C392 C391 N331 1(5) . . . . ?
N320 C362 C370 C369 2(4) . . . . ?
N320 C362 C370 C371 -175(3) . . . . ?
C307 N303 C306 N302 -1(3) . . . . ?
C307 N303 C306 C303 -177.7(18) . . . . ?
C307 N304 C308 N302 -2(3) . . . . ?
C307 N304 C308 C316 -174.4(17) . . . . ?
C307 C309 C310 C311 -175.3(15) . . . . ?
C307 C309 C313 C312 175.2(16) . . . . ?
C357 C358 C359 N319 1(5) . . . . ?
N319 C355 C356 C357 1(5) . . . . ?
C380 N326 C378 N327 -6(3) . . . . ?
C380 N326 C378 C375 178.1(19) . . . . ?
C380 C388 C389 C390 174(2) . . . . ?
C380 C388 C387 C386 -171(3) . . . . ?
C385 C381 C382 C383 7(4) . . . . ?
C363 C364 C365 N323 0(4) . . . . ?
C388 C389 C390 N330 1(4) . . . . ?
C388 C387 C386 N330 -8(6) . . . . ?
C308 N304 C307 N303 -2(3) . . . . ?
C308 N304 C307 C309 175.3(16) . . . . ?
C308 N302 C306 N303 -2(3) . . . . ?
C308 N302 C306 C303 174.4(17) . . . . ?
C308 C316 C317 C318 -179.8(19) . . . . ?
C308 C316 C315 C314 -178(2) . . . . ?
C316 C317 C318 N306 -1(3) . . . . ?
C352 C353 C354 N318 0(4) . . . . ?
C381 C379 N328 C380 175.0(17) . . . . ?
C381 C385 C384 N329 -4(3) . . . . ?
C381 C382 C383 N329 -7(4) . . . . ?
N307 C323 C322 C321 0(5) . . . . ?
N316 C343 C345 C349 -13(3) . . . . ?
N316 C343 C345 C346 167(3) . . . . ?
C309 C310 C311 N305 0.0 . . . . ?
C310 C309 C313 C312 0.0 . . . . ?
C310 C311 N305 Zn33 171.9(10) . . . 6_556 ?
C310 C311 N305 C312 0.0 . . . . ?
C310 C311 N305 Zn43 175.4(11) . . . 6_556 ?
C311 N305 C312 C313 0.0 . . . . ?
N305 C312 C313 C309 0.0 . . . . ?
C313 C309 C310 C311 0.0 . . . . ?
C378 N327 C379 N328 1(3) . . . . ?
C378 N327 C379 C381 -177.7(17) . . . . ?
C378 N326 C380 N328 2(3) . . . . ?
C378 N326 C380 C388 -178.4(18) . . . . ?
C378 C375 C374 C373 174(3) . . . . ?
C378 C375 C376 C377 177(3) . . . . ?
C378 C375 C474 C473 -176(4) . . . . ?
C378 C375 C476 C477 176(5) . . . . ?
N310 C326 C334 C335 9(4) . . . . ?
N310 C326 C334 C333 -168(3) . . . . ?
N310 C325 C427 C431 -1(14) . . . . ?
N310 C325 C427 C428 -164(8) . . . . ?
C406 C407 C408 N336 -8(6) . . . . ?
C395 N331 C391 C392 1(5) . . . . ?
C361 N322 C362 N320 -7(4) . . . . ?
C361 N322 C362 C370 169(2) . . . . ?
C361 N321 C360 N320 0(4) . . . . ?
C361 N321 C360 C357 179(2) . . . . ?
C361 C363 C364 C365 -176(3) . . . . ?
C361 C363 C367 C366 -180(3) . . . . ?
C402 N335 C401 C400 -1(5) . . . . ?
C404 N336 C408 C407 7(5) . . . . ?
C384 N329 C383 C382 2(4) . . . . ?
C384 C385 C381 C379 178(2) . . . . ?
C384 C385 C381 C382 -2(3) . . . . ?
C405 C406 C398 N334 -178(3) . . . . ?
C405 C406 C398 N332 1(4) . . . . ?
C405 C406 C407 C408 1(5) . . . . ?
C317 C316 C315 C314 13(4) . . . . ?
C362 N322 C361 N321 7(4) . . . . ?
C362 N322 C361 C363 -178(2) . . . . ?
C362 N320 C360 N321 0(4) . . . . ?
C362 N320 C360 C357 -178(2) . . . . ?
C362 C370 C369 C368 171(3) . . . . ?
C362 C370 C371 C372 -179(3) . . . . ?
C326 N308 C324 N309 0(4) . . . . ?
C326 N308 C324 C321 -174(2) . . . . ?
C326 N310 C325 N309 0(4) . . . . ?
C326 N310 C325 C327 -175(4) . . . . ?
C326 N310 C325 C427 174(7) . . . . ?
C326 C334 C335 C336 176(3) . . . . ?
C326 C334 C333 C332 174(3) . . . . ?
C344 N314 C342 N315 -1(3) . . . . ?
C344 N314 C342 C339 178(2) . . . . ?
C344 C352 C353 C354 175(3) . . . . ?
C344 C352 C351 C350 -170(3) . . . . ?
C334 C333 C332 N312 5(5) . . . . ?
C327 C331 C330 N311 1(7) . . . . ?
C342 N314 C344 C352 179(2) . . . . ?
C342 N314 C344 N316 -7(3) . . . . ?
C342 N315 C343 N316 1(3) . . . . ?
C342 N315 C343 C345 -176(2) . . . . ?
C342 C339 C340 C341 176(4) . . . . ?
C342 C339 C338 C337 179(4) . . . . ?
C325 N309 C324 N308 -1(4) . . . . ?
C325 N309 C324 C321 174(2) . . . . ?
C325 N310 C326 N308 -1(4) . . . . ?
C325 N310 C326 C334 174(2) . . . . ?
C325 C327 C328 C329 174(4) . . . . ?
C325 C327 C331 C330 -179(4) . . . . ?
C329 N311 C330 C331 -3(7) . . . . ?
C353 C352 C344 N314 163(2) . . . . ?
C353 C352 C344 N316 -11(4) . . . . ?
C353 C352 C351 C350 9(5) . . . . ?
C306 N303 C307 N304 3(3) . . . . ?
C306 N303 C307 C309 -173.8(18) . . . . ?
C306 N302 C308 N304 4(3) . . . . ?
C306 N302 C308 C316 176.0(18) . . . . ?
C306 C303 C302 C301 -178.4(17) . . . . ?
C355 N319 C359 C358 0(4) . . . . ?
C375 C374 C373 N325 11(6) . . . . ?
C375 C376 C377 N325 8(6) . . . . ?
C375 C476 C477 N325 9(9) . . . . ?
C339 C340 C341 N313 9(7) . . . . ?
C398 N334 C397 N333 -4(4) . . . . ?
C398 N334 C397 C399 170(2) . . . . ?
C398 N332 C396 N333 0(4) . . . . ?
C398 N332 C396 C393 177(2) . . . . ?
C398 C406 C405 C404 -172(3) . . . . ?
C398 C406 C407 C408 -179(3) . . . . ?
C328 C327 C325 N309 8(7) . . . . ?
C328 C327 C325 N310 -176(4) . . . . ?
C328 C327 C331 C330 6(8) . . . . ?
C389 C388 C387 C386 3(5) . . . . ?
C321 C320 C319 N307 -5(6) . . . . ?
C324 N308 C326 N310 0(4) . . . . ?
C324 N308 C326 C334 -174(2) . . . . ?
C324 N309 C325 N310 1(4) . . . . ?
C324 N309 C325 C327 175(4) . . . . ?
C324 N309 C325 C427 -173(8) . . . . ?
C324 C321 C320 C319 -179(3) . . . . ?
C324 C321 C322 C323 -177(3) . . . . ?
C364 C363 C361 N322 -179(3) . . . . ?
C364 C363 C361 N321 -4(4) . . . . ?
C364 C363 C367 C366 7(4) . . . . ?
C401 N335 C402 C403 -5(5) . . . . ?
C401 N335 C402 Zn41 -176(3) . . . 3_464 ?
C320 C321 C324 N308 -177(3) . . . . ?
C320 C321 C324 N309 8(4) . . . . ?
C320 C321 C322 C323 -3(4) . . . . ?
C354 N318 C350 C351 10(6) . . . . ?
C368 N324 C372 C371 -6(5) . . . . ?
C318 N306 C314 C315 -7(4) . . . . ?
C360 N321 C361 N322 -4(4) . . . . ?
C360 N321 C361 C363 -179(2) . . . . ?
C360 N320 C362 N322 3(4) . . . . ?
C360 N320 C362 C370 -173(2) . . . . ?
C360 C357 C356 C355 176(3) . . . . ?
C360 C357 C358 C359 -177(3) . . . . ?
C396 N332 C398 N334 -1(4) . . . . ?
C396 N332 C398 C406 -180(2) . . . . ?
C396 N333 C397 N334 3(4) . . . . ?
C396 N333 C397 C399 -171(2) . . . . ?
C396 C393 C394 C395 176(2) . . . . ?
C396 C393 C392 C391 -176(3) . . . . ?
C403 C399 C400 C401 -10(4) . . . . ?
C356 C357 C360 N321 4(4) . . . . ?
C356 C357 C360 N320 -178(3) . . . . ?
C356 C357 C358 C359 -2(4) . . . . ?
C390 N330 C386 C387 9(5) . . . . ?
C358 C357 C360 N321 179(3) . . . . ?
C358 C357 C360 N320 -3(4) . . . . ?
C358 C357 C356 C355 0(4) . . . . ?
C407 C406 C405 C404 8(5) . . . . ?
C407 C406 C398 N334 2(4) . . . . ?
C407 C406 C398 N332 -180(3) . . . . ?
C323 N307 C319 C320 1(5) . . . . ?
C359 N319 C355 C356 -2(4) . . . . ?
C400 C399 C403 C402 4(4) . . . . ?
C336 N312 C332 C333 3(5) . . . . ?
C372 N324 C368 C369 -3(4) . . . . ?
C394 C393 C396 N332 10(4) . . . . ?
C394 C393 C396 N333 -173(2) . . . . ?
C394 C393 C392 C391 -4(4) . . . . ?
C335 C334 C333 C332 -3(5) . . . . ?
C314 N306 C318 C317 10(3) . . . . ?
C337 N313 C341 C340 -8(7) . . . . ?
C319 N307 C323 C322 2(5) . . . . ?
C383 N329 C384 C385 4(3) . . . . ?
C366 N323 C365 C364 0(5) . . . . ?
C374 C375 C376 C377 5(6) . . . . ?
C315 C316 C317 C318 -11(3) . . . . ?
C408 N336 C404 C405 1(4) . . . . ?
C322 C321 C324 N308 -3(4) . . . . ?
C322 C321 C324 N309 -178(3) . . . . ?
C322 C321 C320 C319 6(5) . . . . ?
C331 C327 C325 N309 -166(4) . . . . ?
C331 C327 C325 N310 9(7) . . . . ?
C331 C327 C328 C329 -11(8) . . . . ?
C392 C393 C396 N332 -177(3) . . . . ?
C392 C393 C396 N333 0(4) . . . . ?
C392 C393 C394 C395 4(4) . . . . ?
C340 C339 C338 C337 0(6) . . . . ?
C333 C334 C335 C336 -6(5) . . . . ?
C367 C363 C361 N322 9(4) . . . . ?
C367 C363 C361 N321 -176(2) . . . . ?
C367 C363 C364 C365 -4(4) . . . . ?
C376 C375 C374 C373 -14(6) . . . . ?
C332 N312 C336 C335 -12(5) . . . . ?
C391 N331 C395 C394 -1(4) . . . . ?
C369 C370 C371 C372 3(5) . . . . ?
C373 N325 C377 C376 -11(6) . . . . ?
C371 C370 C369 C368 -11(4) . . . . ?
C338 C339 C340 C341 -5(6) . . . . ?
C377 N325 C373 C374 1(6) . . . . ?
C341 N313 C337 C338 3(7) . . . . ?
C330 N311 C329 C328 -3(8) . . . . ?
C387 C388 C389 C390 0(4) . . . . ?
C386 N330 C390 C389 -6(4) . . . . ?
Zn38 N329 C384 C385 -171.9(17) . . . . ?
Zn38 N329 C383 C382 178(2) . . . . ?
Zn38 N336 C404 C405 -171(2) 6_575 . . . ?
Zn38 N336 C408 C407 178(3) 6_575 . . . ?
C345 C343 N316 C344 170(2) . . . . ?
C345 C349 C348 N317 -1(4) . . . . ?
C345 C346 C347 N317 -7(5) . . . . ?
Zn45 N318 C354 C353 -178(2) . . . . ?
Zn45 N318 C350 C351 -175(3) . . . . ?
Zn45 N319 C355 C356 167(2) . . . . ?
Zn45 N319 C359 C358 -170(3) . . . . ?
Zn43 N311 C329 C328 -176(5) . . . . ?
Zn43 N311 C330 C331 171(3) . . . . ?
Zn43 N305 C312 C313 -175.1(12) 6_556 . . . ?
Zn41 N335 C402 C403 171(3) 3_464 . . . ?
Zn41 N335 C401 C400 -174(3) 3_464 . . . ?
Zn41 N301 C305 C304 -168.9(9) . . . . ?
Zn41 N301 C301 C302 161.7(16) . . . . ?
Zn37 N324 C368 C369 173(2) . . . . ?
Zn37 N324 C372 C371 178(3) . . . . ?
Zn37 N325 C473 C474 177(5) . . . . ?
Zn37 N325 C477 C476 -178(5) . . . . ?
N301 C305 C304 C303 0.0 . . . . ?
C305 N301 C301 C302 0.0 . . . . ?
C305 C304 C303 C306 178.4(17) . . . . ?
C305 C304 C303 C302 0.0 . . . . ?
C304 C303 C302 C301 0.0 . . . . ?
C303 C302 C301 N301 0.0 . . . . ?
C301 N301 C305 C304 0.0 . . . . ?
C349 C345 C346 C347 4(5) . . . . ?
C346 C345 C349 C348 0(4) . . . . ?
Zn42 N306 C318 C317 -172.3(16) . . . . ?
Zn42 N306 C314 C315 175(2) . . . . ?
Zn42 N307 C323 C322 -167(3) . . . . ?
Zn42 N307 C319 C320 169(3) . . . . ?
Zn34 N312 C336 C335 175(2) . . . . ?
Zn34 N312 C332 C333 176(2) . . . . ?
Zn34 N313 C337 C338 175(4) . . . . ?
Zn34 N313 C341 C340 180(4) . . . . ?
C347 N317 C348 C349 -2(4) . . . . ?
Zn46 N323 C366 C367 -156(2) . . . . ?
Zn46 N323 C365 C364 163(2) . . . . ?
Zn46 N317 C347 C346 178(3) 6_566 . . . ?
Zn46 N317 C348 C349 -168(2) 6_566 . . . ?
Zn44 N312 C336 C335 174(2) . . . . ?
Zn44 N312 C332 C333 176(2) . . . . ?
Zn44 N313 C337 C338 173(3) . . . . ?
Zn44 N313 C341 C340 -178(4) . . . . ?
Zn54 N312 C336 C335 173(5) . . . . ?
Zn54 N312 C332 C333 177(6) . . . . ?
Zn54 N313 C337 C338 175(4) . . . . ?
Zn54 N313 C341 C340 179(4) . . . . ?
C365 N323 C366 C367 4(5) . . . . ?
C348 N317 C347 C346 6(5) . . . . ?
Zn49 N330 C390 C389 179.8(18) . . . . ?
Zn49 N330 C386 C387 -177(3) . . . . ?
Zn49 N331 C395 C394 172(2) . . . . ?
Zn59 N330 C390 C389 172(4) . . . . ?
Zn59 N330 C386 C387 -169(4) . . . . ?
Zn59 N331 C395 C394 -171(3) . . . . ?
O3A C12A C11A C10A 179(3) . . . . ?
O3A C12A C7A C4A 1(4) . . . . ?
O3A C12A C7A C8A -180(3) . . . . ?
C1A C2A C3A C4A 2(5) . . . . ?
O2A C8A C9A C10A 179(4) . . . . ?
O2A C8A C7A C12A -179(3) . . . . ?
O2A C8A C7A C4A 0(3) . . . . ?
C5A C4A C7A C12A -67(5) . . . . ?
C5A C4A C7A C8A 114(3) . . . . ?
C5A C4A C3A C2A -5(5) . . . . ?
C12A C11A C10A C9A 0(5) . . . . ?
C4A C5A C6A C1A 1(6) . . . . ?
C4A C5A C13A O1A -154(3) . . . . ?
C6A C1A C2A C3A 3(6) . . . . ?
C6A C5A C4A C7A 173(3) . . . . ?
C6A C5A C4A C3A 4(5) . . . . ?
C6A C5A C13A O1A 28(5) . . . . ?
C8A C9A C10A C11A 0(4) . . . . ?
C11A C12A C7A C4A -179(3) . . . . ?
C11A C12A C7A C8A 0(4) . . . . ?
C9A C8A C7A C12A 0(2) . . . . ?
C9A C8A C7A C4A 179(3) . . . . ?
C14A O2A C8A C9A 7(5) . . . . ?
C14A O2A C8A C7A -174(3) . . . . ?
C2A C1A C6A C5A -4(6) . . . . ?
C15A O3A C12A C11A 0(5) . . . . ?
C15A O3A C12A C7A 180(4) . . . . ?
C7A C12A C11A C10A 0(5) . . . . ?
C7A C4A C3A C2A -174(3) . . . . ?
C7A C8A C9A C10A 0(2) . . . . ?
C13A C5A C4A C7A -6(5) . . . . ?
C13A C5A C4A C3A -174(3) . . . . ?
C13A C5A C6A C1A 179(4) . . . . ?
C473 N325 C477 C476 -18(9) . . . . ?
C474 C375 C476 C477 -1(9) . . . . ?
C476 C375 C474 C473 2(8) . . . . ?
C477 N325 C473 C474 19(9) . . . . ?
C350 N318 C354 C353 -3(4) . . . . ?
C351 C352 C344 N314 -18(4) . . . . ?
C351 C352 C344 N316 167(3) . . . . ?
C351 C352 C353 C354 -3(4) . . . . ?
C430 C431 C427 C325 172(11) . . . . ?
C430 C431 C427 C428 -24(13) . . . . ?
C429 C428 C427 C325 -164(10) . . . . ?
C429 C428 C427 C431 32(14) . . . . ?
C431 C430 N411 Zn33 177(8) . . . . ?
C431 C430 N411 C429 4(16) . . . . ?
C428 C429 N411 Zn33 -167(10) . . . . ?
C428 C429 N411 C430 7(18) . . . . ?
N411 C430 C431 C427 5(15) . . . . ?
N411 C429 C428 C427 -26(17) . . . . ?
C3A C4A C7A C12A 101(4) . . . . ?
C3A C4A C7A C8A -78(4) . . . . ?

loop_
_exptl_oxdiff_crystal_face_indexfrac_h
_exptl_oxdiff_crystal_face_indexfrac_k
_exptl_oxdiff_crystal_face_indexfrac_l
_exptl_oxdiff_crystal_face_x
_exptl_oxdiff_crystal_face_y
_exptl_oxdiff_crystal_face_z
1.0003 -0.0010 2.0019 0.0321 -0.0726 -0.0147
-1.0003 0.0010 -2.0019 -0.0321 0.0726 0.0147
0.0014 -0.9992 0.0016 0.0043 -0.0192 0.1010
-0.9988 -0.9981 -2.0003 -0.0278 0.0534 0.1157
-0.0014 0.9992 -0.0016 -0.0043 0.0192 -0.1010
0.9988 0.9981 2.0003 0.0278 -0.0534 -0.1157
-0.9999 -0.0002 1.0002 0.0363 -0.0146 -0.0043
0.9999 0.0002 -1.0002 -0.0363 0.0146 0.0043
0.9986 0.9989 -0.0011 -0.0178 0.0048 -0.1030
-1.0000 0.0002 -0.0005 0.0135 0.0145 0.0021
1.0000 -0.0002 0.0005 -0.0135 -0.0145 -0.0021
-2.0016 1.0000 -1.0033 -0.0001 0.0773 -0.0905
2.0016 -1.0000 1.0033 0.0001 -0.0773 0.0905
-1.9987 -0.9983 -1.0001 0.0085 0.0388 0.1114
-1.9999 0.0000 0.9997 0.0498 -0.0001 -0.0022
1.9999 -0.0000 -0.9997 -0.0498 0.0001 0.0022
-1.9986 -0.9987 0.0006 0.0313 0.0097 0.1051
-2.0015 0.9996 -0.0026 0.0227 0.0482 -0.0968
